data_1566199
loop_
_publ_author_name
'Mirzaei, Saber'
'Espinoza Castro, Victor M.'
'Hern\'andez S\'anchez, Ra\'ul'

_publ_section_title
;
 Nonspherical anion sequestration by C--H hydrogen bonding
;
_journal_name_full 'Chemical Science'
_journal_paper_doi 10.1039/D1SC07041J
_journal_year 2022
_chemical_formula_moiety 'C76 H68 F12 O8, 4(C2 H3 N)'
_chemical_formula_sum 'C84 H80 F12 N4 O8'
_chemical_formula_weight 1501.52
_space_group_crystal_system triclinic
_space_group_IT_number 2
_space_group_name_Hall '-P 1'
_space_group_name_H-M_alt 'P -1'
_atom_sites_solution_hydrogens geom
_atom_sites_solution_primary dual
_audit_creation_date 2021-01-29
_audit_creation_method
;
Olex2 1.2
(compiled 2018.05.29 svn.r3508 for OlexSys, GUI svn.r5506)
;
_audit_update_record
;
2021-08-18 deposited with the CCDC.	2022-01-24 downloaded from the CCDC.
;
_cell_angle_alpha 78.324(3)
_cell_angle_beta 77.909(3)
_cell_angle_gamma 79.550(3)
_cell_formula_units_Z 2
_cell_length_a 12.0029(7)
_cell_length_b 12.9090(7)
_cell_length_c 25.4812(14)
_cell_measurement_reflns_used 9698
_cell_measurement_temperature 210
_cell_measurement_theta_max 61.81
_cell_measurement_theta_min 3.53
_cell_volume 3740.7(4)
_computing_cell_refinement 'SAINT V8.38A (?, 2016)'
_computing_data_collection 'APEX2 V2014.9-0'
_computing_data_reduction 'SAINT V8.38A (?, 2016)'
_computing_molecular_graphics 'Olex2 (Dolomanov et al., 2009)'
_computing_publication_material 'Olex2 (Dolomanov et al., 2009)'
_computing_structure_refinement 'XL (Sheldrick, 2008)'
_computing_structure_solution 'ShelXT (Sheldrick, 2015)'
_diffrn_ambient_temperature 210
_diffrn_detector 'Bruker APEX2 area detector'
_diffrn_detector_area_resol_mean 7.9
_diffrn_detector_type 'CCD area detector'
_diffrn_measured_fraction_theta_full 0.971
_diffrn_measured_fraction_theta_max 0.971
_diffrn_measurement_device 'three-circle diffractometer'
_diffrn_measurement_device_type 'Bruker APEX-II CCD'
_diffrn_measurement_method '\f and \w scans'
_diffrn_radiation_monochromator 'mirror optics'
_diffrn_radiation_probe x-ray
_diffrn_radiation_type CuK\a
_diffrn_radiation_wavelength 1.54178
_diffrn_reflns_av_R_equivalents 0.0621
_diffrn_reflns_av_unetI/netI 0.0573
_diffrn_reflns_Laue_measured_fraction_full 0.971
_diffrn_reflns_Laue_measured_fraction_max 0.971
_diffrn_reflns_limit_h_max 13
_diffrn_reflns_limit_h_min -13
_diffrn_reflns_limit_k_max 14
_diffrn_reflns_limit_k_min -14
_diffrn_reflns_limit_l_max 29
_diffrn_reflns_limit_l_min -29
_diffrn_reflns_number 62073
_diffrn_reflns_point_group_measured_fraction_full 0.971
_diffrn_reflns_point_group_measured_fraction_max 0.971
_diffrn_reflns_theta_full 62.471
_diffrn_reflns_theta_max 62.471
_diffrn_reflns_theta_min 3.533
_diffrn_source 'microfocus sealed X-ray tube'
_diffrn_source_type 'Incoatec I\ms'
_diffrn_standards_number 0
_exptl_absorpt_coefficient_mu 0.893
_exptl_absorpt_correction_T_max 0.7371
_exptl_absorpt_correction_T_min 0.6068
_exptl_absorpt_correction_type multi-scan
_exptl_absorpt_process_details
'SADABS-2016/2 (Bruker,2016/2) was used for absorption correction. wR2(int) was 0.1009 before and 0.0848 after correction. The Ratio of minimum to maximum transmission is 0.8232. The \l/2 correction factor is Not present.'
_exptl_crystal_colour colourless
_exptl_crystal_colour_primary colourless
_exptl_crystal_density_diffrn 1.333
_exptl_crystal_description block
_exptl_crystal_F_000 1568
_exptl_crystal_size_max 0.07
_exptl_crystal_size_mid 0.06
_exptl_crystal_size_min 0.05
_refine_diff_density_max 1.556
_refine_diff_density_min -1.256
_refine_diff_density_rms 0.134
_refine_ls_extinction_coef 0.0029(9)
_refine_ls_extinction_expression Fc^*^=kFc[1+0.001xFc^2^\l^3^/sin(2\q)]^-1/4^
_refine_ls_extinction_method 'SHELXL-2018/3 (Sheldrick 2018)'
_refine_ls_goodness_of_fit_ref 2.060
_refine_ls_hydrogen_treatment constr
_refine_ls_matrix_type full
_refine_ls_number_parameters 735
_refine_ls_number_reflns 11581
_refine_ls_number_restraints 48
_refine_ls_restrained_S_all 2.058
_refine_ls_R_factor_all 0.1853
_refine_ls_R_factor_gt 0.1597
_refine_ls_shift/su_max 2.452
_refine_ls_shift/su_mean 0.008
_refine_ls_structure_factor_coef Fsqd
_refine_ls_weighting_details 'w=1/[\s^2^(Fo^2^)+(0.2000P)^2^] where P=(Fo^2^+2Fc^2^)/3'
_refine_ls_weighting_scheme calc
_refine_ls_wR_factor_gt 0.4636
_refine_ls_wR_factor_ref 0.4950
_reflns_Friedel_coverage 0.000
_reflns_number_gt 8224
_reflns_number_total 11581
_reflns_threshold_expression 'I > 2\s(I)'
_cod_data_source_file d1sc07041j2.cif
_cod_data_source_block sm450a_first_a
_cod_database_code 1566199
_shelx_shelxl_version_number 2018/3
_shelx_space_group_comment
;
The symmetry employed for this shelxl refinement is uniquely defined
by the following loop, which should always be used as a source of
symmetry information in preference to the above space-group names.
They are only intended as comments.
;
_shelx_estimated_absorpt_t_max 0.957
_shelx_estimated_absorpt_t_min 0.940
_olex2_refinement_description
;
1. Fixed Uiso
 At 1.2 times of:
  All C(H) groups, All C(H,H) groups, All C(H,H,H,H) groups
 At 1.5 times of:
  All C(H,H,H) groups
2. Shared sites
{C16A, C16E}
{C2S, C2T}
{F1D, F1H}
{C6D, C6H}
{C5D, C5H}
{C4D, C4H}
{C3D, C3H}
{C2D, C2H}
{C1D, C1H}
{F1C, F1G}
{C5C, C5G}
{C4C, C4G}
{C3C, C3G}
{C2C, C2G}
{C1C, C1G}
{C6C, C6G}
{C1B, C1F}
{C2B, C2F}
{C3B, C3F}
{C4B, C4F}
{C5B, C5F}
{C6B, C6F}
{F1B, F1F}
{C1A, C1E}
{C2A, C2E}
{C3A, C3E}
{C4A, C4E}
{C5A, C5E}
{C6A, C6E}
{F1A, F1E}
3. Restrained distances
 C15C-C16C = C16C-C17C = C17C-C18C = C18C-C19C = C5S_$1-C6S_$1 = C7S_$2-C8S_$2
 1.5 with sigma of 0.01
 C1D-C6D = C1H-C6H = C4D-C5D = C4H-C5H
 1.4 with sigma of 0.01
 N3S-C5S = N4S_$3-C7S_$3
 1.2 with sigma of 0.01
4. Uiso/Uaniso restraints and constraints
Uanis(N3S) \\sim Ueq, Uanis(C5S) \\sim Ueq, Uanis(C6S) \\sim Ueq, Uanis(N4S)
\\sim Ueq, Uanis(C7S) \\sim Ueq, Uanis(C8S) \\sim Ueq: with sigma of 0.02 and
sigma for terminal atoms of 0.04
Uanis(F1A) = Uanis(F1E) = Uanis(F2A) = Uanis(F2E) = Uanis(F3A) = Uanis(F3E)
Uanis(C6A) = Uanis(C6E) = Uanis(C5A) = Uanis(C5E) = Uanis(C4A) = Uanis(C4E) =
Uanis(C3A) = Uanis(C3E) = Uanis(C2A) = Uanis(C2E) = Uanis(C1A) = Uanis(C1E)
Uanis(F3B) = Uanis(F3F) = Uanis(F2B) = Uanis(F2F) = Uanis(F1B) = Uanis(F1F)
Uanis(C6B) = Uanis(C6F) = Uanis(C5B) = Uanis(C5F) = Uanis(C4B) = Uanis(C4F) =
Uanis(C3B) = Uanis(C3F) = Uanis(C2B) = Uanis(C2F) = Uanis(C1B) = Uanis(C1F)
Uanis(F3C) = Uanis(F3G) = Uanis(F2C) = Uanis(F2G) = Uanis(F1C) = Uanis(F1G)
Uanis(C6C) = Uanis(C6G) = Uanis(C5C) = Uanis(C5G) = Uanis(C4C) = Uanis(C4G) =
Uanis(C3C) = Uanis(C3G) = Uanis(C2C) = Uanis(C2G) = Uanis(C1C) = Uanis(C1G)
Uanis(F3D) = Uanis(F3H) = Uanis(F2D) = Uanis(F2H) = Uanis(F1D) = Uanis(F1H)
Uanis(C6D) = Uanis(C6H) = Uanis(C5D) = Uanis(C5H) = Uanis(C4D) = Uanis(C4H) =
Uanis(C3D) = Uanis(C3H) = Uanis(C2D) = Uanis(C2H) = Uanis(C1D) = Uanis(C1H)
Uanis(C2S) = Uanis(C2T) = Uanis(C1S) = Uanis(C1T) = Uanis(N1S) = Uanis(N1T)
Uanis(N2S) = Uanis(C3S) = Uanis(C4S)
Uanis(N3S) = Uanis(C5S) = Uanis(C6S) = Uanis(N4S) = Uanis(C7S) = Uanis(C8S)
Uanis(C15C) = Uanis(C16C) = Uanis(C17C) = Uanis(C18C) = Uanis(C19C)
Uanis(C15A) = Uanis(C16A) = Uanis(C16E) = Uanis(C17A) = Uanis(C17E) =
Uanis(C18A) = Uanis(C18E) = Uanis(C19A) = Uanis(C19E)
Uanis(C15B) = Uanis(C16B) = Uanis(C17B) = Uanis(C18B) = Uanis(C19B)
5. Others
 Sof(F3E)=Sof(F2E)=Sof(F1E)=Sof(C6E)=Sof(C5E)=Sof(H5E)=Sof(C4E)=Sof(H4E)=
 Sof(C3E)=Sof(C2E)=Sof(C1E)=1-FVAR(1)
 Sof(F1A)=Sof(F2A)=Sof(F3A)=Sof(C1A)=Sof(H1A)=Sof(C2A)=Sof(H2A)=Sof(C3A)=
 Sof(C4A)=Sof(C5A)=Sof(C6A)=FVAR(1)
 Sof(F3F)=Sof(F2F)=Sof(F1F)=Sof(C5F)=Sof(H5F)=Sof(C4F)=Sof(H4F)=Sof(C3F)=
 Sof(C2F)=Sof(C1F)=Sof(C6F)=1-FVAR(2)
 Sof(F1B)=Sof(F2B)=Sof(F3B)=Sof(C1B)=Sof(H1B)=Sof(C2B)=Sof(H2B)=Sof(C3B)=
 Sof(C4B)=Sof(C5B)=Sof(C6B)=FVAR(2)
 Sof(F3G)=Sof(F2G)=Sof(F1G)=Sof(C5G)=Sof(H5G)=Sof(C4G)=Sof(H4G)=Sof(C3G)=
 Sof(C2G)=Sof(C1G)=Sof(C6G)=1-FVAR(3)
 Sof(F1C)=Sof(F2C)=Sof(F3C)=Sof(C1C)=Sof(H1C)=Sof(C2C)=Sof(H2C)=Sof(C3C)=
 Sof(C4C)=Sof(C5C)=Sof(C6C)=FVAR(3)
 Sof(F3H)=Sof(F2H)=Sof(F1H)=Sof(C5H)=Sof(H5H)=Sof(C4H)=Sof(H4H)=Sof(C3H)=
 Sof(C2H)=Sof(C1H)=Sof(C6H)=1-FVAR(4)
 Sof(F1D)=Sof(F2D)=Sof(F3D)=Sof(C1D)=Sof(H1D)=Sof(C2D)=Sof(H2D)=Sof(C3D)=
 Sof(C4D)=Sof(C5D)=Sof(C6D)=FVAR(4)
 Sof(C2T)=Sof(H2TA)=Sof(H2TB)=Sof(H2TC)=Sof(C1T)=Sof(N1T)=1-FVAR(5)
 Sof(N1S)=Sof(C1S)=Sof(C2S)=Sof(H2SA)=Sof(H2SB)=Sof(H2SC)=FVAR(5)
 Sof(H15C)=Sof(H15D)=Sof(C16E)=Sof(H16I)=Sof(H16J)=Sof(C17E)=Sof(H17I)=
 Sof(H17J)=Sof(C18E)=Sof(H18I)=Sof(H18J)=Sof(C19E)=Sof(H19M)=Sof(H19N)=
 Sof(H19O)=1-FVAR(6)
 Sof(H15A)=Sof(H15B)=Sof(C16A)=Sof(H16A)=Sof(H16B)=Sof(C17A)=Sof(H17A)=
 Sof(H17B)=Sof(C18A)=Sof(H18A)=Sof(H18B)=Sof(C19A)=Sof(H19A)=Sof(H19B)=
 Sof(H19C)=FVAR(6)
6.a Ternary CH refined with riding coordinates:
 C14A(H14A), C14B(H14B), C14C(H14C), C14D(H14D)
6.b Secondary CH2 refined with riding coordinates:
 C13A(H13A,H13B), C13B(H13C,H13D), C13C(H13E,H13F), C13D(H13G,H13H), C15A(H15A,
 H15B), C15A(H15C,H15D), C15B(H15E,H15F), C15C(H15G,H15H), C15D(H15I,H15J),
 C16A(H16A,H16B), C16B(H16C,H16D), C16C(H16E,H16F), C16D(H16G,H16H), C17A(H17A,
 H17B), C17B(H17C,H17D), C17C(H17E,H17F), C17D(H17G,H17H), C18A(H18A,H18B),
 C18B(H18C,H18D), C18C(H18E,H18F), C18D(H18G,H18H), C16E(H16I,H16J), C17E(H17I,
 H17J), C18E(H18I,H18J)
6.c Aromatic/amide H refined with riding coordinates:
 C1A(H1A), C1B(H1B), C1C(H1C), C1D(H1D), C2A(H2A), C2B(H2B), C2C(H2C),
 C2D(H2D), C10A(H10A), C10B(H10B), C10C(H10C), C10D(H10D), C5E(H5E), C4E(H4E),
 C5F(H5F), C4F(H4F), C5G(H5G), C4G(H4G), C5H(H5H), C4H(H4H)
6.d Idealised Me refined as rotating group:
 C19A(H19A,H19B,H19C), C19B(H19D,H19E,H19F), C19C(H19G,H19H,H19I), C19D(H19J,
 H19K,H19L), C2S(H2SA,H2SB,H2SC), C4S(H4SA,H4SB,H4SC), C2T(H2TA,H2TB,H2TC),
 C19E(H19M,H19N,H19O), C6S(H6SA,H6SB,H6SC), C8S(H8SA,H8SB,H8SC)
;
_olex2_submission_special_instructions 'No special instructions were received'

loop_
_space_group_symop_operation_xyz
'x, y, z'
'-x, -y, -z'

loop_
_atom_site_label
_atom_site_type_symbol
_atom_site_fract_x
_atom_site_fract_y
_atom_site_fract_z
_atom_site_U_iso_or_equiv
_atom_site_adp_type
_atom_site_occupancy
_atom_site_site_symmetry_order
_atom_site_calc_flag
_atom_site_refinement_flags_posn
_atom_site_refinement_flags_adp
_atom_site_refinement_flags_occupancy
_atom_site_disorder_assembly
_atom_site_disorder_group
F1A F 0.0013(5) 0.2303(4) 0.0893(2) 0.1064(12) Uani 0.564(6) 1 d . . P A 1
F1B F 0.7936(6) 0.0675(4) 0.0199(2) 0.1183(13) Uani 0.184(6) 1 d . . P B 1
F1C F 0.8059(6) -0.0944(4) 0.4232(3) 0.1335(15) Uani 0.346(7) 1 d . . P C 1
F1D F -0.0356(8) 0.1147(6) 0.5223(3) 0.175(2) Uani 0.474(8) 1 d . . P D 1
F2A F -0.0300(8) 0.4369(7) 0.0440(4) 0.1064(12) Uani 0.564(6) 1 d . . P A 1
F2B F 0.853(3) 0.272(2) -0.0359(12) 0.1183(13) Uani 0.184(6) 1 d . . P B 1
F2C F 0.8698(18) 0.0586(12) 0.4607(8) 0.1335(15) Uani 0.346(7) 1 d . . P C 1
F2D F -0.0779(19) 0.3139(13) 0.5441(7) 0.175(2) Uani 0.474(8) 1 d . . P D 1
F3A F 0.0593(8) 0.5808(7) 0.0773(4) 0.1064(12) Uani 0.564(6) 1 d . . P A 1
F3B F 0.782(3) 0.438(2) 0.0152(12) 0.1183(13) Uani 0.184(6) 1 d . . P B 1
F3C F 0.8086(18) 0.2660(12) 0.4227(8) 0.1335(15) Uani 0.346(7) 1 d . . P C 1
F3D F -0.0114(19) 0.4816(13) 0.4640(7) 0.175(2) Uani 0.474(8) 1 d . . P D 1
O1A O 0.3232(3) 0.5450(3) 0.07696(17) 0.0617(11) Uani 1 1 d . . . . .
O1B O 0.8088(3) 0.3714(3) 0.17231(17) 0.0656(11) Uani 1 1 d . . . . .
O1C O 0.5320(4) 0.3490(4) 0.42922(17) 0.0692(12) Uani 1 1 d . . . . .
O1D O 0.0401(3) 0.5020(3) 0.33561(17) 0.0646(11) Uani 1 1 d . . . . .
O2A O 0.5252(3) 0.5008(3) 0.05949(16) 0.0612(10) Uani 1 1 d . . . . .
O2B O 0.8144(4) 0.3336(3) 0.26739(18) 0.0683(11) Uani 1 1 d . . . . .
O2C O 0.3293(4) 0.3916(4) 0.44660(17) 0.0700(12) Uani 1 1 d . . . . .
O2D O 0.0424(3) 0.5357(3) 0.24036(17) 0.0636(11) Uani 1 1 d . . . . .
C1A C 0.1532(6) 0.3482(6) 0.1645(3) 0.0749(8) Uani 0.564(6) 1 d . . P A 1
H1A H 0.197882 0.325871 0.192052 0.090 Uiso 0.564(6) 1 calc R . P A 1
C1B C 0.6716(7) 0.2387(6) 0.1182(3) 0.0812(9) Uani 0.184(6) 1 d . . P B 1
H1B H 0.630964 0.231970 0.154231 0.097 Uiso 0.184(6) 1 calc R . P B 1
C1C C 0.6783(7) 0.1448(6) 0.3456(4) 0.0878(10) Uani 0.346(7) 1 d . . P C 1
H1C H 0.633933 0.163563 0.317872 0.105 Uiso 0.346(7) 1 calc R . P C 1
C1D C 0.1587(9) 0.2507(6) 0.4147(4) 0.1091(13) Uani 0.474(8) 1 d D . P D 1
H1D H 0.219509 0.232010 0.386824 0.131 Uiso 0.474(8) 1 calc R . P D 1
C2A C 0.1069(6) 0.2732(6) 0.1474(3) 0.0749(8) Uani 0.564(6) 1 d . . P A 1
H2A H 0.117448 0.200983 0.163957 0.090 Uiso 0.564(6) 1 calc R . P A 1
C2B C 0.7045(7) 0.1487(6) 0.0950(3) 0.0812(9) Uani 0.184(6) 1 d . . P B 1
H2B H 0.687587 0.082036 0.115068 0.097 Uiso 0.184(6) 1 calc R . P B 1
C2C C 0.7108(7) 0.0385(6) 0.3638(3) 0.0878(10) Uani 0.346(7) 1 d . . P C 1
H2C H 0.690002 -0.014486 0.348759 0.105 Uiso 0.346(7) 1 calc R . P C 1
C2D C 0.1010(9) 0.1733(8) 0.4499(4) 0.1091(13) Uani 0.474(8) 1 d . . P D 1
H2D H 0.122061 0.101727 0.444891 0.131 Uiso 0.474(8) 1 calc R . P D 1
C3A C 0.0462(6) 0.3053(6) 0.1066(3) 0.0749(8) Uani 0.564(6) 1 d . . P A 1
C3B C 0.7613(7) 0.1564(6) 0.0432(3) 0.0812(9) Uani 0.184(6) 1 d . . P B 1
C3C C 0.7751(7) 0.0115(6) 0.4048(3) 0.0878(10) Uani 0.346(7) 1 d . . P C 1
C3D C 0.0197(9) 0.1959(8) 0.4891(4) 0.1091(13) Uani 0.474(8) 1 d . . P D 1
C4A C 0.0263(6) 0.4072(6) 0.0839(3) 0.0749(8) Uani 0.564(6) 1 d . . P A 1
C4B C 0.7853(7) 0.2519(6) 0.0137(3) 0.0812(9) Uani 0.184(6) 1 d . . P B 1
C4C C 0.8052(7) 0.0857(6) 0.4265(3) 0.0878(10) Uani 0.346(7) 1 d . . P C 1
C4D C -0.0154(9) 0.2951(7) 0.4975(4) 0.1091(13) Uani 0.474(8) 1 d D . P D 1
C5A C 0.0718(6) 0.4828(6) 0.1021(3) 0.0749(8) Uani 0.564(6) 1 d . . P A 1
C5B C 0.7533(7) 0.3441(6) 0.0378(3) 0.0812(9) Uani 0.184(6) 1 d . . P B 1
C5C C 0.7728(7) 0.1930(6) 0.4061(3) 0.0878(10) Uani 0.346(7) 1 d . . P C 1
C5D C 0.0346(9) 0.3760(7) 0.4607(4) 0.1091(13) Uani 0.474(8) 1 d D . P D 1
C6A C 0.1357(6) 0.4548(6) 0.1423(3) 0.0749(8) Uani 0.564(6) 1 d . . P A 1
C6B C 0.6945(7) 0.3380(6) 0.0920(3) 0.0812(9) Uani 0.184(6) 1 d . . P B 1
C6C C 0.7070(7) 0.2256(6) 0.3657(3) 0.0878(10) Uani 0.346(7) 1 d . . P C 1
C6D C 0.1247(9) 0.3567(6) 0.4214(4) 0.1091(13) Uani 0.474(8) 1 d D . P D 1
C7A C 0.1874(5) 0.5373(5) 0.1608(2) 0.0591(14) Uani 1 1 d . . . . .
C7B C 0.6620(5) 0.4344(5) 0.1184(2) 0.0567(14) Uani 1 1 d . . . . .
C7C C 0.6698(5) 0.3415(5) 0.3475(3) 0.0626(15) Uani 1 1 d . . . . .
C7D C 0.1879(5) 0.4480(5) 0.3891(2) 0.0624(15) Uani 1 1 d . . . . .
C8A C 0.1430(5) 0.5724(5) 0.2088(2) 0.0573(14) Uani 1 1 d . . . . .
C8B C 0.5761(5) 0.5142(5) 0.1015(2) 0.0576(14) Uani 1 1 d . . . . .
C8C C 0.7248(5) 0.3943(5) 0.2971(3) 0.0636(15) Uani 1 1 d . . . . .
C8D C 0.2862(6) 0.4644(5) 0.4040(2) 0.0639(15) Uani 1 1 d . . . . .
C9A C 0.1903(5) 0.6507(5) 0.2245(3) 0.0587(14) Uani 1 1 d . . . . .
C9B C 0.5437(5) 0.6081(4) 0.1237(2) 0.0552(13) Uani 1 1 d . . . . .
C9C C 0.6961(5) 0.5015(5) 0.2794(3) 0.0607(15) Uani 1 1 d . . . . .
C9D C 0.3389(5) 0.5545(5) 0.3798(2) 0.0582(14) Uani 1 1 d . . . . .
C10A C 0.2841(5) 0.6887(5) 0.1917(2) 0.0584(14) Uani 1 1 d . . . . .
H10A H 0.316691 0.739950 0.202673 0.070 Uiso 1 1 calc R . . . .
C10B C 0.6034(5) 0.6195(5) 0.1642(2) 0.0556(14) Uani 1 1 d . . . . .
H10B H 0.583035 0.681283 0.180287 0.067 Uiso 1 1 calc R . . . .
C10C C 0.6071(6) 0.5591(5) 0.3122(3) 0.0643(16) Uani 1 1 d . . . . .
H10C H 0.586281 0.632685 0.300449 0.077 Uiso 1 1 calc R . . . .
C10D C 0.2879(5) 0.6256(5) 0.3398(2) 0.0580(14) Uani 1 1 d . . . . .
H10D H 0.322683 0.686263 0.322624 0.070 Uiso 1 1 calc R . . . .
C11A C 0.3340(5) 0.6542(4) 0.1420(2) 0.0543(13) Uani 1 1 d . . . . .
C11B C 0.6913(5) 0.5417(5) 0.1808(2) 0.0555(14) Uani 1 1 d . . . . .
C11C C 0.5489(5) 0.5098(5) 0.3618(2) 0.0623(15) Uani 1 1 d . . . . .
C11D C 0.1890(5) 0.6121(4) 0.3239(2) 0.0585(14) Uani 1 1 d . . . . .
C12A C 0.2835(5) 0.5786(5) 0.1274(2) 0.0560(14) Uani 1 1 d . . . . .
C12B C 0.7192(5) 0.4492(5) 0.1584(2) 0.0575(14) Uani 1 1 d . . . . .
C12C C 0.5831(5) 0.4015(5) 0.3779(2) 0.0612(15) Uani 1 1 d . . . . .
C12D C 0.1410(5) 0.5209(5) 0.3489(3) 0.0627(15) Uani 1 1 d . . . . .
C13A C 0.4186(5) 0.4620(5) 0.0740(3) 0.0605(15) Uani 1 1 d . . . . .
H13A H 0.415450 0.414808 0.109447 0.073 Uiso 1 1 calc R . . . .
H13B H 0.412822 0.419546 0.047122 0.073 Uiso 1 1 calc R . . . .
C13B C 0.7877(6) 0.2996(5) 0.2225(3) 0.0685(16) Uani 1 1 d . . . . .
H13C H 0.706220 0.290434 0.230553 0.082 Uiso 1 1 calc R . . . .
H13D H 0.833263 0.229748 0.218319 0.082 Uiso 1 1 calc R . . . .
C13C C 0.4242(6) 0.3158(5) 0.4310(3) 0.0700(17) Uani 1 1 d . . . . .
H13E H 0.421137 0.302104 0.394893 0.084 Uiso 1 1 calc R . . . .
H13F H 0.418645 0.248548 0.456706 0.084 Uiso 1 1 calc R . . . .
C13D C 0.0538(5) 0.4576(5) 0.2879(3) 0.0642(16) Uani 1 1 d . . . . .
H13G H -0.003902 0.409818 0.293211 0.077 Uiso 1 1 calc R . . . .
H13H H 0.129990 0.414498 0.282294 0.077 Uiso 1 1 calc R . . . .
C14A C 0.4447(5) 0.6892(5) 0.1069(2) 0.0588(14) Uani 1 1 d . . . . .
H14A H 0.442336 0.684740 0.068877 0.071 Uiso 1 1 calc R . . . .
C14B C 0.7554(5) 0.5549(5) 0.2251(2) 0.0602(15) Uani 1 1 d . . . . .
H14B H 0.832954 0.512885 0.217820 0.072 Uiso 1 1 calc R . . . .
C14C C 0.4487(6) 0.5689(5) 0.3962(2) 0.0632(15) Uani 1 1 d . . . . .
H14C H 0.446668 0.531583 0.434341 0.076 Uiso 1 1 calc R . . . .
C14D C 0.1372(5) 0.6901(5) 0.2795(2) 0.0600(14) Uani 1 1 d . . . . .
H14D H 0.054208 0.683599 0.286504 0.072 Uiso 1 1 calc R . . . .
C15A C 0.4595(7) 0.8053(6) 0.1077(4) 0.0871(12) Uani 1 1 d . . . . .
H15A H 0.453220 0.814183 0.145526 0.105 Uiso 0.673(9) 1 calc R . P E 1
H15B H 0.536964 0.817545 0.088478 0.105 Uiso 0.673(9) 1 calc R . P E 1
H15C H 0.453220 0.814183 0.145526 0.105 Uiso 0.327(9) 1 calc R . P E 2
H15D H 0.536964 0.817545 0.088478 0.105 Uiso 0.327(9) 1 calc R . P E 2
C15B C 0.7740(7) 0.6690(7) 0.2241(4) 0.0950(11) Uani 1 1 d . . . . .
H15E H 0.806746 0.670759 0.255978 0.114 Uiso 1 1 calc R . . . .
H15F H 0.699342 0.715138 0.226746 0.114 Uiso 1 1 calc R . . . .
C15C C 0.4610(10) 0.6863(8) 0.3957(5) 0.1234(16) Uani 1 1 d D . . . .
H15G H 0.536254 0.688178 0.404402 0.148 Uiso 1 1 calc R . . . .
H15H H 0.459219 0.726579 0.358772 0.148 Uiso 1 1 calc R . . . .
C15D C 0.1446(6) 0.8060(5) 0.2778(3) 0.0697(16) Uani 1 1 d . . . . .
H15I H 0.116333 0.848958 0.245615 0.084 Uiso 1 1 calc R . . . .
H15J H 0.225356 0.814642 0.274488 0.084 Uiso 1 1 calc R . . . .
C16A C 0.3728(7) 0.8885(6) 0.0819(4) 0.0871(12) Uani 0.673(9) 1 d . . P E 1
H16A H 0.296088 0.884632 0.104217 0.105 Uiso 0.673(9) 1 calc R . P E 1
H16B H 0.370826 0.874585 0.045736 0.105 Uiso 0.673(9) 1 calc R . P E 1
C16B C 0.8541(7) 0.7137(7) 0.1725(4) 0.0950(11) Uani 1 1 d . . . . .
H16C H 0.923694 0.661385 0.166628 0.114 Uiso 1 1 calc R . . . .
H16D H 0.815458 0.722764 0.141288 0.114 Uiso 1 1 calc R . . . .
C16C C 0.3692(10) 0.7407(7) 0.4348(5) 0.1234(16) Uani 1 1 d D . . . .
H16E H 0.383187 0.711339 0.471845 0.148 Uiso 1 1 calc R . . . .
H16F H 0.294771 0.722761 0.432279 0.148 Uiso 1 1 calc R . . . .
C16D C 0.0747(9) 0.8469(6) 0.3286(4) 0.097(3) Uani 1 1 d . . . . .
H16G H 0.095922 0.797610 0.360765 0.117 Uiso 1 1 calc R . . . .
H16H H -0.007107 0.846265 0.329195 0.117 Uiso 1 1 calc R . . . .
C17A C 0.4042(14) 0.9997(10) 0.0768(6) 0.0871(12) Uani 0.673(9) 1 d . . P E 1
H17A H 0.399781 1.013390 0.113646 0.105 Uiso 0.673(9) 1 calc R . P E 1
H17B H 0.484850 0.998277 0.058630 0.105 Uiso 0.673(9) 1 calc R . P E 1
C17B C 0.8888(7) 0.8190(7) 0.1747(4) 0.0950(11) Uani 1 1 d . . . . .
H17C H 0.819603 0.872513 0.177849 0.114 Uiso 1 1 calc R . . . .
H17D H 0.921906 0.811231 0.207548 0.114 Uiso 1 1 calc R . . . .
C17C C 0.3601(9) 0.8607(7) 0.4267(5) 0.1234(16) Uani 1 1 d D . . . .
H17E H 0.362744 0.889225 0.387801 0.148 Uiso 1 1 calc R . . . .
H17F H 0.284971 0.889093 0.446151 0.148 Uiso 1 1 calc R . . . .
C17D C 0.0910(9) 0.9593(7) 0.3327(4) 0.101(3) Uani 1 1 d . . . . .
H17G H 0.050670 0.974996 0.368430 0.121 Uiso 1 1 calc R . . . .
H17H H 0.173149 0.960267 0.330841 0.121 Uiso 1 1 calc R . . . .
C18A C 0.3353(11) 1.0926(9) 0.0472(5) 0.0871(12) Uani 0.673(9) 1 d . . P E 1
H18A H 0.254053 1.092172 0.064023 0.105 Uiso 0.673(9) 1 calc R . P E 1
H18B H 0.343230 1.081265 0.009630 0.105 Uiso 0.673(9) 1 calc R . P E 1
C18B C 0.9738(7) 0.8597(7) 0.1265(4) 0.0950(11) Uani 1 1 d . . . . .
H18C H 0.941141 0.865371 0.093618 0.114 Uiso 1 1 calc R . . . .
H18D H 1.043273 0.806404 0.123835 0.114 Uiso 1 1 calc R . . . .
C18C C 0.4506(9) 0.8997(7) 0.4452(5) 0.1234(16) Uani 1 1 d D . . . .
H18E H 0.525917 0.875913 0.424267 0.148 Uiso 1 1 calc R . . . .
H18F H 0.450931 0.869469 0.483704 0.148 Uiso 1 1 calc R . . . .
C18D C 0.0499(9) 1.0454(7) 0.2905(4) 0.105(3) Uani 1 1 d . . . . .
H18G H -0.031029 1.041909 0.290488 0.126 Uiso 1 1 calc R . . . .
H18H H 0.094086 1.033129 0.254768 0.126 Uiso 1 1 calc R . . . .
C19A C 0.3650(12) 1.2046(9) 0.0452(6) 0.0871(12) Uani 0.673(9) 1 d . . P E 1
H19A H 0.314416 1.257789 0.025031 0.131 Uiso 0.673(9) 1 calc GR . P E 1
H19B H 0.444315 1.207871 0.027395 0.131 Uiso 0.673(9) 1 calc GR . P E 1
H19C H 0.354855 1.218786 0.082027 0.131 Uiso 0.673(9) 1 calc GR . P E 1
C19B C 1.0090(7) 0.9669(7) 0.1265(4) 0.0950(11) Uani 1 1 d . . . . .
H19D H 1.037410 0.999362 0.089474 0.143 Uiso 1 1 calc GR . . . .
H19E H 1.069156 0.956363 0.148074 0.143 Uiso 1 1 calc GR . . . .
H19F H 0.942882 1.013501 0.142163 0.143 Uiso 1 1 calc GR . . . .
C19C C 0.4308(11) 1.0206(7) 0.4381(5) 0.1234(16) Uani 1 1 d D . . . .
H19G H 0.393619 1.049935 0.406923 0.185 Uiso 1 1 calc GR . . . .
H19H H 0.504095 1.046512 0.432390 0.185 Uiso 1 1 calc GR . . . .
H19I H 0.381932 1.042713 0.470597 0.185 Uiso 1 1 calc GR . . . .
C19D C 0.0600(10) 1.1562(7) 0.2982(5) 0.114(3) Uani 1 1 d . . . . .
H19J H 0.036605 1.208262 0.267833 0.171 Uiso 1 1 calc GR . . . .
H19K H 0.139265 1.159613 0.299801 0.171 Uiso 1 1 calc GR . . . .
H19L H 0.010697 1.171784 0.331850 0.171 Uiso 1 1 calc GR . . . .
N1S N 0.3784(13) 0.2451(10) 0.2994(6) 0.107(2) Uani 0.584(12) 1 d . . P F 1
C1S C 0.395(2) 0.3211(18) 0.2757(8) 0.107(2) Uani 0.584(12) 1 d . . P F 1
C2S C 0.4257(10) 0.4269(7) 0.2510(4) 0.107(2) Uani 0.584(12) 1 d . . P F 1
H2SA H 0.453882 0.429022 0.212238 0.160 Uiso 0.584(12) 1 calc GR . P F 1
H2SB H 0.485277 0.441675 0.267755 0.160 Uiso 0.584(12) 1 calc GR . P F 1
H2SC H 0.358205 0.480338 0.256414 0.160 Uiso 0.584(12) 1 calc GR . P F 1
N2S N 0.4645(10) 0.8303(7) 0.2495(4) 0.129(2) Uani 1 1 d . . . . .
C3S C 0.4764(12) 0.9115(9) 0.2525(5) 0.129(2) Uani 1 1 d . . . . .
C4S C 0.4973(12) 1.0109(8) 0.2557(5) 0.129(2) Uani 1 1 d . . . . .
H4SA H 0.540925 1.041206 0.221234 0.193 Uiso 1 1 calc GR . . . .
H4SB H 0.541133 1.004719 0.284428 0.193 Uiso 1 1 calc GR . . . .
H4SC H 0.424768 1.056984 0.263668 0.193 Uiso 1 1 calc GR . . . .
F3E F 0.2278(11) 0.3175(9) 0.1958(5) 0.1064(12) Uani 0.436(6) 1 d . . P A 2
F2E F 0.1416(11) 0.1722(9) 0.1607(5) 0.1064(12) Uani 0.436(6) 1 d . . P A 2
F1E F 0.0013(5) 0.2303(4) 0.0893(2) 0.1064(12) Uani 0.436(6) 1 d . . P A 2
C6E C 0.1357(6) 0.4548(6) 0.1423(3) 0.0749(8) Uani 0.436(6) 1 d . . P A 2
C5E C 0.0718(6) 0.4828(6) 0.1021(3) 0.0749(8) Uani 0.436(6) 1 d . . P A 2
H5E H 0.057926 0.555104 0.086018 0.090 Uiso 0.436(6) 1 calc R . P A 2
C4E C 0.0263(6) 0.4072(6) 0.0839(3) 0.0749(8) Uani 0.436(6) 1 d . . P A 2
H4E H -0.017711 0.428171 0.056036 0.090 Uiso 0.436(6) 1 calc R . P A 2
C3E C 0.0462(6) 0.3053(6) 0.1066(3) 0.0749(8) Uani 0.436(6) 1 d . . P A 2
C2E C 0.1069(6) 0.2732(6) 0.1474(3) 0.0749(8) Uani 0.436(6) 1 d . . P A 2
C1E C 0.1532(6) 0.3482(6) 0.1645(3) 0.0749(8) Uani 0.436(6) 1 d . . P A 2
F3F F 0.6148(7) 0.2247(5) 0.1708(3) 0.1183(13) Uani 0.816(6) 1 d . . P B 2
F2F F 0.6805(7) 0.0517(5) 0.1235(3) 0.1183(13) Uani 0.816(6) 1 d . . P B 2
F1F F 0.7936(6) 0.0675(4) 0.0199(2) 0.1183(13) Uani 0.816(6) 1 d . . P B 2
C5F C 0.7533(7) 0.3441(6) 0.0378(3) 0.0812(9) Uani 0.816(6) 1 d . . P B 2
H5F H 0.771364 0.410276 0.017658 0.097 Uiso 0.816(6) 1 calc R . P B 2
C4F C 0.7853(7) 0.2519(6) 0.0137(3) 0.0812(9) Uani 0.816(6) 1 d . . P B 2
H4F H 0.823050 0.256517 -0.022785 0.097 Uiso 0.816(6) 1 calc R . P B 2
C3F C 0.7613(7) 0.1564(6) 0.0432(3) 0.0812(9) Uani 0.816(6) 1 d . . P B 2
C2F C 0.7045(7) 0.1487(6) 0.0950(3) 0.0812(9) Uani 0.816(6) 1 d . . P B 2
C1F C 0.6716(7) 0.2387(6) 0.1182(3) 0.0812(9) Uani 0.816(6) 1 d . . P B 2
C6F C 0.6945(7) 0.3380(6) 0.0920(3) 0.0812(9) Uani 0.816(6) 1 d . . P B 2
F3G F 0.6159(10) 0.1696(6) 0.3052(4) 0.1335(15) Uani 0.654(7) 1 d . . P C 2
F2G F 0.6876(10) -0.0381(6) 0.3400(4) 0.1335(15) Uani 0.654(7) 1 d . . P C 2
F1G F 0.8059(6) -0.0944(4) 0.4232(3) 0.1335(15) Uani 0.654(7) 1 d . . P C 2
C5G C 0.7728(7) 0.1930(6) 0.4061(3) 0.0878(10) Uani 0.654(7) 1 d . . P C 2
H5G H 0.796683 0.245338 0.420329 0.105 Uiso 0.654(7) 1 calc R . P C 2
C4G C 0.8052(7) 0.0857(6) 0.4265(3) 0.0878(10) Uani 0.654(7) 1 d . . P C 2
H4G H 0.847500 0.065991 0.455005 0.105 Uiso 0.654(7) 1 calc R . P C 2
C3G C 0.7751(7) 0.0115(6) 0.4048(3) 0.0878(10) Uani 0.654(7) 1 d . . P C 2
C2G C 0.7108(7) 0.0385(6) 0.3638(3) 0.0878(10) Uani 0.654(7) 1 d . . P C 2
C1G C 0.6783(7) 0.1448(6) 0.3456(4) 0.0878(10) Uani 0.654(7) 1 d . . P C 2
C6G C 0.7070(7) 0.2256(6) 0.3657(3) 0.0878(10) Uani 0.654(7) 1 d . . P C 2
F3H F 0.2437(16) 0.2312(12) 0.3781(7) 0.175(2) Uani 0.526(8) 1 d . . P D 2
F2H F 0.1429(15) 0.0716(12) 0.4466(6) 0.175(2) Uani 0.526(8) 1 d . . P D 2
F1H F -0.0356(8) 0.1147(6) 0.5223(3) 0.175(2) Uani 0.526(8) 1 d . . P D 2
C5H C 0.0346(9) 0.3760(7) 0.4607(4) 0.1091(13) Uani 0.526(8) 1 d D . P D 2
H5H H 0.003883 0.447351 0.463646 0.131 Uiso 0.526(8) 1 calc R . P D 2
C4H C -0.0154(9) 0.2951(7) 0.4975(4) 0.1091(13) Uani 0.526(8) 1 d D . P D 2
H4H H -0.072401 0.310505 0.527419 0.131 Uiso 0.526(8) 1 calc R . P D 2
C3H C 0.0197(9) 0.1959(8) 0.4891(4) 0.1091(13) Uani 0.526(8) 1 d . . P D 2
C2H C 0.1010(9) 0.1733(8) 0.4499(4) 0.1091(13) Uani 0.526(8) 1 d . . P D 2
C1H C 0.1587(9) 0.2507(6) 0.4147(4) 0.1091(13) Uani 0.526(8) 1 d D . P D 2
C6H C 0.1247(9) 0.3567(6) 0.4214(4) 0.1091(13) Uani 0.526(8) 1 d D . P D 2
C2T C 0.4257(10) 0.4269(7) 0.2510(4) 0.107(2) Uani 0.416(12) 1 d . . P F 2
H2TA H 0.384812 0.479223 0.225917 0.160 Uiso 0.416(12) 1 calc GR . P F 2
H2TB H 0.507642 0.419401 0.236366 0.160 Uiso 0.416(12) 1 calc GR . P F 2
H2TC H 0.411615 0.450460 0.285882 0.160 Uiso 0.416(12) 1 calc GR . P F 2
C1T C 0.390(3) 0.335(2) 0.2573(12) 0.107(2) Uani 0.416(12) 1 d . . P F 2
N1T N 0.3433(19) 0.2646(14) 0.2614(9) 0.107(2) Uani 0.416(12) 1 d . . P F 2
C16E C 0.3728(7) 0.8885(6) 0.0819(4) 0.0871(12) Uani 0.327(9) 1 d . . P E 2
H16I H 0.301105 0.858016 0.088512 0.105 Uiso 0.327(9) 1 calc R . P E 2
H16J H 0.400589 0.899445 0.042460 0.105 Uiso 0.327(9) 1 calc R . P E 2
C17E C 0.341(3) 1.0050(19) 0.0997(12) 0.0871(12) Uani 0.327(9) 1 d . . P E 2
H17I H 0.271145 1.045439 0.087073 0.105 Uiso 0.327(9) 1 calc R . P E 2
H17J H 0.331502 1.000368 0.139225 0.105 Uiso 0.327(9) 1 calc R . P E 2
C18E C 0.443(2) 1.050(2) 0.0711(11) 0.0871(12) Uani 0.327(9) 1 d . . P E 2
H18I H 0.462076 1.034055 0.033944 0.105 Uiso 0.327(9) 1 calc R . P E 2
H18J H 0.507554 1.017919 0.089729 0.105 Uiso 0.327(9) 1 calc R . P E 2
C19E C 0.417(2) 1.1821(18) 0.0696(12) 0.0871(12) Uani 0.327(9) 1 d . . P E 2
H19M H 0.402812 1.217988 0.033827 0.131 Uiso 0.327(9) 1 calc GR . P E 2
H19N H 0.483404 1.205525 0.077300 0.131 Uiso 0.327(9) 1 calc GR . P E 2
H19O H 0.350118 1.199505 0.096836 0.131 Uiso 0.327(9) 1 calc GR . P E 2
C5S C 0.229(4) 1.281(3) -0.0177(17) 0.334(7) Uani 1 1 d D U . . .
C6S C 0.188(3) 1.176(3) -0.0129(16) 0.334(7) Uani 1 1 d D U . . .
H6SA H 0.234311 1.137824 -0.041037 0.500 Uiso 1 1 calc GR . . . .
H6SB H 0.107977 1.188280 -0.017177 0.500 Uiso 1 1 calc GR . . . .
H6SC H 0.195144 1.133514 0.022625 0.500 Uiso 1 1 calc GR . . . .
N3S N 0.253(3) 1.359(3) -0.0054(13) 0.334(7) Uani 1 1 d D U . . .
C8S C 0.809(3) 0.621(3) 0.4077(15) 0.334(7) Uani 1 1 d D U . . .
H8SA H 0.883927 0.583593 0.394381 0.500 Uiso 1 1 calc GR . . . .
H8SB H 0.751129 0.574128 0.412641 0.500 Uiso 1 1 calc GR . . . .
H8SC H 0.809363 0.640977 0.442310 0.500 Uiso 1 1 calc GR . . . .
C7S C 0.781(4) 0.719(3) 0.3673(16) 0.334(7) Uani 1 1 d D U . . .
N4S N 0.737(3) 0.793(3) 0.3378(14) 0.334(7) Uani 1 1 d D U . . .

loop_
_atom_site_aniso_label
_atom_site_aniso_U_11
_atom_site_aniso_U_22
_atom_site_aniso_U_33
_atom_site_aniso_U_23
_atom_site_aniso_U_13
_atom_site_aniso_U_12
F1A 0.124(3) 0.093(2) 0.125(3) -0.018(2) -0.050(2) -0.042(2)
F1B 0.171(3) 0.080(2) 0.114(2) -0.0259(17) -0.035(2) -0.023(2)
F1C 0.172(4) 0.082(2) 0.155(4) -0.003(2) -0.070(3) -0.011(2)
F1D 0.205(5) 0.140(4) 0.166(4) 0.003(3) 0.027(4) -0.095(4)
F2A 0.124(3) 0.093(2) 0.125(3) -0.018(2) -0.050(2) -0.042(2)
F2B 0.171(3) 0.080(2) 0.114(2) -0.0259(17) -0.035(2) -0.023(2)
F2C 0.172(4) 0.082(2) 0.155(4) -0.003(2) -0.070(3) -0.011(2)
F2D 0.205(5) 0.140(4) 0.166(4) 0.003(3) 0.027(4) -0.095(4)
F3A 0.124(3) 0.093(2) 0.125(3) -0.018(2) -0.050(2) -0.042(2)
F3B 0.171(3) 0.080(2) 0.114(2) -0.0259(17) -0.035(2) -0.023(2)
F3C 0.172(4) 0.082(2) 0.155(4) -0.003(2) -0.070(3) -0.011(2)
F3D 0.205(5) 0.140(4) 0.166(4) 0.003(3) 0.027(4) -0.095(4)
O1A 0.058(2) 0.065(2) 0.065(2) -0.0116(19) -0.0135(18) -0.013(2)
O1B 0.056(2) 0.067(2) 0.074(3) -0.012(2) -0.0130(19) -0.007(2)
O1C 0.068(3) 0.076(3) 0.062(3) 0.002(2) -0.018(2) -0.017(2)
O1D 0.052(2) 0.074(3) 0.069(3) -0.008(2) -0.0080(18) -0.020(2)
O2A 0.059(2) 0.069(2) 0.057(2) -0.0097(18) -0.0102(18) -0.016(2)
O2B 0.060(2) 0.069(3) 0.077(3) -0.008(2) -0.019(2) -0.008(2)
O2C 0.075(3) 0.075(3) 0.059(2) -0.001(2) -0.011(2) -0.022(2)
O2D 0.048(2) 0.073(3) 0.070(3) -0.004(2) -0.0109(18) -0.0204(19)
C1A 0.0712(18) 0.0720(16) 0.088(2) -0.0177(15) -0.0164(14) -0.0211(15)
C1B 0.092(2) 0.0760(18) 0.0819(19) -0.0201(15) -0.0238(16) -0.0112(16)
C1C 0.093(2) 0.0759(19) 0.093(2) 0.0004(17) -0.0291(17) -0.0097(17)
C1D 0.110(3) 0.101(2) 0.114(3) -0.002(2) 0.002(2) -0.051(2)
C2A 0.0712(18) 0.0720(16) 0.088(2) -0.0177(15) -0.0164(14) -0.0211(15)
C2B 0.092(2) 0.0760(18) 0.0819(19) -0.0201(15) -0.0238(16) -0.0112(16)
C2C 0.093(2) 0.0759(19) 0.093(2) 0.0004(17) -0.0291(17) -0.0097(17)
C2D 0.110(3) 0.101(2) 0.114(3) -0.002(2) 0.002(2) -0.051(2)
C3A 0.0712(18) 0.0720(16) 0.088(2) -0.0177(15) -0.0164(14) -0.0211(15)
C3B 0.092(2) 0.0760(18) 0.0819(19) -0.0201(15) -0.0238(16) -0.0112(16)
C3C 0.093(2) 0.0759(19) 0.093(2) 0.0004(17) -0.0291(17) -0.0097(17)
C3D 0.110(3) 0.101(2) 0.114(3) -0.002(2) 0.002(2) -0.051(2)
C4A 0.0712(18) 0.0720(16) 0.088(2) -0.0177(15) -0.0164(14) -0.0211(15)
C4B 0.092(2) 0.0760(18) 0.0819(19) -0.0201(15) -0.0238(16) -0.0112(16)
C4C 0.093(2) 0.0759(19) 0.093(2) 0.0004(17) -0.0291(17) -0.0097(17)
C4D 0.110(3) 0.101(2) 0.114(3) -0.002(2) 0.002(2) -0.051(2)
C5A 0.0712(18) 0.0720(16) 0.088(2) -0.0177(15) -0.0164(14) -0.0211(15)
C5B 0.092(2) 0.0760(18) 0.0819(19) -0.0201(15) -0.0238(16) -0.0112(16)
C5C 0.093(2) 0.0759(19) 0.093(2) 0.0004(17) -0.0291(17) -0.0097(17)
C5D 0.110(3) 0.101(2) 0.114(3) -0.002(2) 0.002(2) -0.051(2)
C6A 0.0712(18) 0.0720(16) 0.088(2) -0.0177(15) -0.0164(14) -0.0211(15)
C6B 0.092(2) 0.0760(18) 0.0819(19) -0.0201(15) -0.0238(16) -0.0112(16)
C6C 0.093(2) 0.0759(19) 0.093(2) 0.0004(17) -0.0291(17) -0.0097(17)
C6D 0.110(3) 0.101(2) 0.114(3) -0.002(2) 0.002(2) -0.051(2)
C7A 0.054(3) 0.062(3) 0.066(4) -0.009(3) -0.018(3) -0.011(3)
C7B 0.047(3) 0.060(3) 0.063(3) -0.010(3) -0.005(3) -0.015(3)
C7C 0.060(3) 0.068(4) 0.064(4) 0.002(3) -0.023(3) -0.021(3)
C7D 0.065(4) 0.059(3) 0.061(4) -0.007(3) -0.006(3) -0.015(3)
C8A 0.047(3) 0.057(3) 0.067(4) -0.008(3) -0.010(3) -0.008(3)
C8B 0.060(3) 0.067(4) 0.052(3) -0.011(3) -0.010(3) -0.025(3)
C8C 0.052(3) 0.071(4) 0.071(4) -0.009(3) -0.017(3) -0.013(3)
C8D 0.068(4) 0.063(4) 0.058(3) -0.004(3) -0.006(3) -0.017(3)
C9A 0.053(3) 0.054(3) 0.068(4) -0.009(3) -0.015(3) -0.003(3)
C9B 0.051(3) 0.054(3) 0.061(3) -0.001(3) -0.010(3) -0.018(3)
C9C 0.054(3) 0.061(3) 0.074(4) -0.010(3) -0.022(3) -0.017(3)
C9D 0.061(3) 0.056(3) 0.061(3) -0.014(3) -0.007(3) -0.017(3)
C10A 0.057(3) 0.052(3) 0.067(4) -0.005(3) -0.017(3) -0.010(3)
C10B 0.056(3) 0.055(3) 0.062(3) -0.009(3) -0.009(3) -0.025(3)
C10C 0.073(4) 0.065(4) 0.064(4) -0.012(3) -0.022(3) -0.024(3)
C10D 0.059(3) 0.051(3) 0.068(4) -0.013(3) -0.007(3) -0.021(3)
C11A 0.054(3) 0.048(3) 0.061(3) 0.000(2) -0.013(3) -0.014(2)
C11B 0.053(3) 0.060(3) 0.056(3) -0.003(3) -0.009(2) -0.022(3)
C11C 0.063(3) 0.073(4) 0.060(4) -0.014(3) -0.016(3) -0.024(3)
C11D 0.065(4) 0.050(3) 0.057(3) -0.011(3) 0.001(3) -0.010(3)
C12A 0.057(3) 0.058(3) 0.055(3) -0.003(3) -0.017(3) -0.013(3)
C12B 0.052(3) 0.059(3) 0.062(3) -0.006(3) -0.009(3) -0.015(3)
C12C 0.064(4) 0.062(4) 0.061(4) -0.002(3) -0.020(3) -0.020(3)
C12D 0.057(3) 0.066(4) 0.064(4) -0.015(3) -0.002(3) -0.012(3)
C13A 0.064(4) 0.061(3) 0.063(3) -0.010(3) -0.014(3) -0.024(3)
C13B 0.065(4) 0.064(4) 0.079(4) -0.008(3) -0.017(3) -0.015(3)
C13C 0.074(4) 0.061(4) 0.075(4) 0.001(3) -0.021(3) -0.017(3)
C13D 0.057(3) 0.064(4) 0.071(4) -0.011(3) -0.004(3) -0.017(3)
C14A 0.062(3) 0.060(3) 0.055(3) 0.002(3) -0.014(3) -0.020(3)
C14B 0.052(3) 0.065(3) 0.067(4) -0.008(3) -0.013(3) -0.017(3)
C14C 0.075(4) 0.065(4) 0.055(3) -0.009(3) -0.014(3) -0.023(3)
C14D 0.055(3) 0.063(3) 0.062(3) -0.012(3) -0.006(3) -0.011(3)
C15A 0.092(3) 0.071(2) 0.100(3) -0.001(2) -0.027(2) -0.019(2)
C15B 0.082(2) 0.085(2) 0.119(3) 0.003(2) -0.021(2) -0.0318(19)
C15C 0.136(4) 0.104(3) 0.135(4) -0.045(3) 0.000(3) -0.029(3)
C15D 0.078(4) 0.061(4) 0.068(4) -0.010(3) -0.013(3) -0.009(3)
C16A 0.092(3) 0.071(2) 0.100(3) -0.001(2) -0.027(2) -0.019(2)
C16B 0.082(2) 0.085(2) 0.119(3) 0.003(2) -0.021(2) -0.0318(19)
C16C 0.136(4) 0.104(3) 0.135(4) -0.045(3) 0.000(3) -0.029(3)
C16D 0.120(7) 0.070(4) 0.090(5) -0.015(4) 0.007(5) -0.012(4)
C17A 0.092(3) 0.071(2) 0.100(3) -0.001(2) -0.027(2) -0.019(2)
C17B 0.082(2) 0.085(2) 0.119(3) 0.003(2) -0.021(2) -0.0318(19)
C17C 0.136(4) 0.104(3) 0.135(4) -0.045(3) 0.000(3) -0.029(3)
C17D 0.126(7) 0.081(5) 0.093(6) -0.029(4) -0.014(5) -0.002(5)
C18A 0.092(3) 0.071(2) 0.100(3) -0.001(2) -0.027(2) -0.019(2)
C18B 0.082(2) 0.085(2) 0.119(3) 0.003(2) -0.021(2) -0.0318(19)
C18C 0.136(4) 0.104(3) 0.135(4) -0.045(3) 0.000(3) -0.029(3)
C18D 0.105(6) 0.090(6) 0.112(7) -0.007(5) -0.011(5) -0.014(5)
C19A 0.092(3) 0.071(2) 0.100(3) -0.001(2) -0.027(2) -0.019(2)
C19B 0.082(2) 0.085(2) 0.119(3) 0.003(2) -0.021(2) -0.0318(19)
C19C 0.136(4) 0.104(3) 0.135(4) -0.045(3) 0.000(3) -0.029(3)
C19D 0.130(8) 0.071(5) 0.133(8) -0.017(5) -0.005(6) -0.015(5)
N1S 0.132(5) 0.077(4) 0.116(6) -0.003(4) -0.032(4) -0.029(3)
C1S 0.132(5) 0.077(4) 0.116(6) -0.003(4) -0.032(4) -0.029(3)
C2S 0.132(5) 0.077(4) 0.116(6) -0.003(4) -0.032(4) -0.029(3)
N2S 0.174(6) 0.106(4) 0.115(4) -0.021(3) -0.013(4) -0.056(4)
C3S 0.174(6) 0.106(4) 0.115(4) -0.021(3) -0.013(4) -0.056(4)
C4S 0.174(6) 0.106(4) 0.115(4) -0.021(3) -0.013(4) -0.056(4)
F3E 0.124(3) 0.093(2) 0.125(3) -0.018(2) -0.050(2) -0.042(2)
F2E 0.124(3) 0.093(2) 0.125(3) -0.018(2) -0.050(2) -0.042(2)
F1E 0.124(3) 0.093(2) 0.125(3) -0.018(2) -0.050(2) -0.042(2)
C6E 0.0712(18) 0.0720(16) 0.088(2) -0.0177(15) -0.0164(14) -0.0211(15)
C5E 0.0712(18) 0.0720(16) 0.088(2) -0.0177(15) -0.0164(14) -0.0211(15)
C4E 0.0712(18) 0.0720(16) 0.088(2) -0.0177(15) -0.0164(14) -0.0211(15)
C3E 0.0712(18) 0.0720(16) 0.088(2) -0.0177(15) -0.0164(14) -0.0211(15)
C2E 0.0712(18) 0.0720(16) 0.088(2) -0.0177(15) -0.0164(14) -0.0211(15)
C1E 0.0712(18) 0.0720(16) 0.088(2) -0.0177(15) -0.0164(14) -0.0211(15)
F3F 0.171(3) 0.080(2) 0.114(2) -0.0259(17) -0.035(2) -0.023(2)
F2F 0.171(3) 0.080(2) 0.114(2) -0.0259(17) -0.035(2) -0.023(2)
F1F 0.171(3) 0.080(2) 0.114(2) -0.0259(17) -0.035(2) -0.023(2)
C5F 0.092(2) 0.0760(18) 0.0819(19) -0.0201(15) -0.0238(16) -0.0112(16)
C4F 0.092(2) 0.0760(18) 0.0819(19) -0.0201(15) -0.0238(16) -0.0112(16)
C3F 0.092(2) 0.0760(18) 0.0819(19) -0.0201(15) -0.0238(16) -0.0112(16)
C2F 0.092(2) 0.0760(18) 0.0819(19) -0.0201(15) -0.0238(16) -0.0112(16)
C1F 0.092(2) 0.0760(18) 0.0819(19) -0.0201(15) -0.0238(16) -0.0112(16)
C6F 0.092(2) 0.0760(18) 0.0819(19) -0.0201(15) -0.0238(16) -0.0112(16)
F3G 0.172(4) 0.082(2) 0.155(4) -0.003(2) -0.070(3) -0.011(2)
F2G 0.172(4) 0.082(2) 0.155(4) -0.003(2) -0.070(3) -0.011(2)
F1G 0.172(4) 0.082(2) 0.155(4) -0.003(2) -0.070(3) -0.011(2)
C5G 0.093(2) 0.0759(19) 0.093(2) 0.0004(17) -0.0291(17) -0.0097(17)
C4G 0.093(2) 0.0759(19) 0.093(2) 0.0004(17) -0.0291(17) -0.0097(17)
C3G 0.093(2) 0.0759(19) 0.093(2) 0.0004(17) -0.0291(17) -0.0097(17)
C2G 0.093(2) 0.0759(19) 0.093(2) 0.0004(17) -0.0291(17) -0.0097(17)
C1G 0.093(2) 0.0759(19) 0.093(2) 0.0004(17) -0.0291(17) -0.0097(17)
C6G 0.093(2) 0.0759(19) 0.093(2) 0.0004(17) -0.0291(17) -0.0097(17)
F3H 0.205(5) 0.140(4) 0.166(4) 0.003(3) 0.027(4) -0.095(4)
F2H 0.205(5) 0.140(4) 0.166(4) 0.003(3) 0.027(4) -0.095(4)
F1H 0.205(5) 0.140(4) 0.166(4) 0.003(3) 0.027(4) -0.095(4)
C5H 0.110(3) 0.101(2) 0.114(3) -0.002(2) 0.002(2) -0.051(2)
C4H 0.110(3) 0.101(2) 0.114(3) -0.002(2) 0.002(2) -0.051(2)
C3H 0.110(3) 0.101(2) 0.114(3) -0.002(2) 0.002(2) -0.051(2)
C2H 0.110(3) 0.101(2) 0.114(3) -0.002(2) 0.002(2) -0.051(2)
C1H 0.110(3) 0.101(2) 0.114(3) -0.002(2) 0.002(2) -0.051(2)
C6H 0.110(3) 0.101(2) 0.114(3) -0.002(2) 0.002(2) -0.051(2)
C2T 0.132(5) 0.077(4) 0.116(6) -0.003(4) -0.032(4) -0.029(3)
C1T 0.132(5) 0.077(4) 0.116(6) -0.003(4) -0.032(4) -0.029(3)
N1T 0.132(5) 0.077(4) 0.116(6) -0.003(4) -0.032(4) -0.029(3)
C16E 0.092(3) 0.071(2) 0.100(3) -0.001(2) -0.027(2) -0.019(2)
C17E 0.092(3) 0.071(2) 0.100(3) -0.001(2) -0.027(2) -0.019(2)
C18E 0.092(3) 0.071(2) 0.100(3) -0.001(2) -0.027(2) -0.019(2)
C19E 0.092(3) 0.071(2) 0.100(3) -0.001(2) -0.027(2) -0.019(2)
C5S 0.325(10) 0.348(12) 0.322(10) -0.077(9) -0.028(9) -0.048(9)
C6S 0.325(10) 0.348(12) 0.322(10) -0.077(9) -0.028(9) -0.048(9)
N3S 0.325(10) 0.348(12) 0.322(10) -0.077(9) -0.028(9) -0.048(9)
C8S 0.325(10) 0.348(12) 0.322(10) -0.077(9) -0.028(9) -0.048(9)
C7S 0.325(10) 0.348(12) 0.322(10) -0.077(9) -0.028(9) -0.048(9)
N4S 0.325(10) 0.348(12) 0.322(10) -0.077(9) -0.028(9) -0.048(9)

loop_
_atom_type_symbol
_atom_type_description
_atom_type_scat_dispersion_real
_atom_type_scat_dispersion_imag
_atom_type_scat_source
C C 0.0181 0.0091 'International Tables Vol C Tables 4.2.6.8 and 6.1.1.4'
H H 0.0000 0.0000 'International Tables Vol C Tables 4.2.6.8 and 6.1.1.4'
F F 0.0727 0.0534 'International Tables Vol C Tables 4.2.6.8 and 6.1.1.4'
N N 0.0311 0.0180 'International Tables Vol C Tables 4.2.6.8 and 6.1.1.4'
O O 0.0492 0.0322 'International Tables Vol C Tables 4.2.6.8 and 6.1.1.4'

loop_
_geom_angle_atom_site_label_1
_geom_angle_atom_site_label_2
_geom_angle_atom_site_label_3
_geom_angle
_geom_angle_site_symmetry_1
_geom_angle_site_symmetry_3
_geom_angle_publ_flag
C12A O1A C13A 116.7(4) . . ?
C12B O1B C13B 117.8(5) . . ?
C12C O1C C13C 115.6(5) . . ?
C12D O1D C13D 116.1(4) . . ?
C8B O2A C13A 117.5(4) . . ?
C8C O2B C13B 116.1(5) . . ?
C8D O2C C13C 116.1(5) . . ?
C8A O2D C13D 117.8(4) . . ?
C2A C1A H1A 119.2 . . ?
C6A C1A H1A 119.2 . . ?
C6A C1A C2A 121.7(7) . . ?
C2B C1B H1B 118.1 . . ?
C6B C1B H1B 118.1 . . ?
C6B C1B C2B 123.8(8) . . ?
C2C C1C H1C 118.2 . . ?
C2C C1C C6C 123.6(8) . . ?
C6C C1C H1C 118.2 . . ?
C2D C1D H1D 120.8 . . ?
C2D C1D C6D 118.5(9) . . ?
C6D C1D H1D 120.8 . . ?
C1A C2A H2A 120.6 . . ?
C3A C2A C1A 118.8(7) . . ?
C3A C2A H2A 120.6 . . ?
C1B C2B H2B 120.3 . . ?
C3B C2B C1B 119.3(8) . . ?
C3B C2B H2B 120.3 . . ?
C1C C2C H2C 121.1 . . ?
C1C C2C C3C 117.9(8) . . ?
C3C C2C H2C 121.1 . . ?
C1D C2D H2D 118.9 . . ?
C3D C2D C1D 122.2(10) . . ?
C3D C2D H2D 118.9 . . ?
C2A C3A F1A 118.7(6) . . ?
C4A C3A F1A 119.4(6) . . ?
C4A C3A C2A 121.9(7) . . ?
C2B C3B F1B 119.6(7) . . ?
C2B C3B C4B 121.0(7) . . ?
C4B C3B F1B 119.4(7) . . ?
F1C C3C C2C 117.6(7) . . ?
C4C C3C F1C 120.7(7) . . ?
C4C C3C C2C 121.7(7) . . ?
C2D C3D F1D 119.2(10) . . ?
C2D C3D C4D 121.7(9) . . ?
C4D C3D F1D 119.0(9) . . ?
F2A C4A C3A 121.4(7) . . ?
F2A C4A C5A 119.7(7) . . ?
C3A C4A C5A 118.9(7) . . ?
F2B C4B C5B 111.4(13) . . ?
C3B C4B F2B 128.2(13) . . ?
C3B C4B C5B 119.6(8) . . ?
F2C C4C C3C 119.8(10) . . ?
F2C C4C C5C 121.1(11) . . ?
C3C C4C C5C 118.7(7) . . ?
F2D C4D C3D 120.2(10) . . ?
F2D C4D C5D 120.6(11) . . ?
C3D C4D C5D 117.9(10) . . ?
F3A C5A C4A 118.8(7) . . ?
F3A C5A C6A 119.2(7) . . ?
C6A C5A C4A 121.8(7) . . ?
F3B C5B C4B 124.8(15) . . ?
F3B C5B C6B 114.5(15) . . ?
C4B C5B C6B 120.4(7) . . ?
F3C C5C C4C 120.2(10) . . ?
F3C C5C C6C 117.1(10) . . ?
C6C C5C C4C 122.6(8) . . ?
C4D C5D F3D 119.1(11) . . ?
C6D C5D F3D 118.1(9) . . ?
C6D C5D C4D 122.7(10) . . ?
C1A C6A C7A 121.7(6) . . ?
C5A C6A C1A 116.9(6) . . ?
C5A C6A C7A 121.4(6) . . ?
C1B C6B C5B 115.8(7) . . ?
C1B C6B C7B 123.1(7) . . ?
C5B C6B C7B 121.1(7) . . ?
C1C C6C C5C 115.5(7) . . ?
C1C C6C C7C 124.3(7) . . ?
C5C C6C C7C 120.2(7) . . ?
C1D C6D C7D 123.8(8) . . ?
C5D C6D C1D 116.5(8) . . ?
C5D C6D C7D 119.6(7) . . ?
C8A C7A C6A 121.8(6) . . ?
C8A C7A C12A 119.1(5) . . ?
C8A C7A C6E 121.8(6) . . ?
C12A C7A C6A 119.1(6) . . ?
C12A C7A C6E 119.1(6) . . ?
C8B C7B C6B 119.3(5) . . ?
C8B C7B C12B 119.0(5) . . ?
C8B C7B C6F 119.3(5) . . ?
C12B C7B C6B 121.7(6) . . ?
C12B C7B C6F 121.7(6) . . ?
C8C C7C C6C 119.8(6) . . ?
C8C C7C C6G 119.8(6) . . ?
C12C C7C C6C 122.7(6) . . ?
C12C C7C C8C 117.4(6) . . ?
C12C C7C C6G 122.7(6) . . ?
C8D C7D C6D 119.3(7) . . ?
C8D C7D C12D 119.7(6) . . ?
C8D C7D C6H 119.3(7) . . ?
C12D C7D C6D 120.6(7) . . ?
C12D C7D C6H 120.6(7) . . ?
O2D C8A C9A 120.1(5) . . ?
C7A C8A O2D 118.7(5) . . ?
C7A C8A C9A 120.9(5) . . ?
O2A C8B C9B 119.9(5) . . ?
C7B C8B O2A 118.1(5) . . ?
C7B C8B C9B 122.0(5) . . ?
O2B C8C C7C 116.9(6) . . ?
C9C C8C O2B 121.0(6) . . ?
C9C C8C C7C 122.0(6) . . ?
C7D C8D O2C 118.7(5) . . ?
C7D C8D C9D 121.1(6) . . ?
C9D C8D O2C 120.1(5) . . ?
C8A C9A C14D 119.9(5) . . ?
C10A C9A C8A 118.8(6) . . ?
C10A C9A C14D 121.2(5) . . ?
C8B C9B C10B 117.1(5) . . ?
C8B C9B C14A 120.3(5) . . ?
C10B C9B C14A 122.5(5) . . ?
C8C C9C C10C 118.2(6) . . ?
C8C C9C C14B 120.6(6) . . ?
C10C C9C C14B 121.2(6) . . ?
C8D C9D C14C 119.8(6) . . ?
C10D C9D C8D 116.8(5) . . ?
C10D C9D C14C 123.4(5) . . ?
C9A C10A H10A 118.8 . . ?
C9A C10A C11A 122.4(5) . . ?
C11A C10A H10A 118.8 . . ?
C9B C10B H10B 119.1 . . ?
C11B C10B C9B 121.8(5) . . ?
C11B C10B H10B 119.1 . . ?
C9C C10C H10C 119.1 . . ?
C11C C10C C9C 121.7(6) . . ?
C11C C10C H10C 119.1 . . ?
C9D C10D H10D 118.1 . . ?
C11D C10D C9D 123.8(5) . . ?
C11D C10D H10D 118.1 . . ?
C10A C11A C14A 123.1(5) . . ?
C12A C11A C10A 117.0(5) . . ?
C12A C11A C14A 119.7(5) . . ?
C10B C11B C14B 121.3(5) . . ?
C12B C11B C10B 119.3(5) . . ?
C12B C11B C14B 119.4(5) . . ?
C10C C11C C14C 122.6(6) . . ?
C12C C11C C10C 117.3(6) . . ?
C12C C11C C14C 120.1(6) . . ?
C10D C11D C12D 117.0(6) . . ?
C10D C11D C14D 122.3(5) . . ?
C12D C11D C14D 120.6(6) . . ?
O1A C12A C7A 117.6(5) . . ?
C11A C12A O1A 120.7(5) . . ?
C11A C12A C7A 121.6(6) . . ?
O1B C12B C7B 117.8(5) . . ?
O1B C12B C11B 121.2(5) . . ?
C11B C12B C7B 120.8(5) . . ?
C7C C12C O1C 117.0(5) . . ?
C7C C12C C11C 123.3(6) . . ?
C11C C12C O1C 119.7(6) . . ?
C7D C12D O1D 117.8(5) . . ?
C7D C12D C11D 121.6(6) . . ?
C11D C12D O1D 120.6(6) . . ?
O1A C13A H13A 109.0 . . ?
O1A C13A H13B 109.0 . . ?
O2A C13A O1A 112.8(4) . . ?
O2A C13A H13A 109.0 . . ?
O2A C13A H13B 109.0 . . ?
H13A C13A H13B 107.8 . . ?
O1B C13B H13C 108.7 . . ?
O1B C13B H13D 108.7 . . ?
O2B C13B O1B 114.2(5) . . ?
O2B C13B H13C 108.7 . . ?
O2B C13B H13D 108.7 . . ?
H13C C13B H13D 107.6 . . ?
O1C C13C H13E 109.0 . . ?
O1C C13C H13F 109.0 . . ?
O2C C13C O1C 113.1(5) . . ?
O2C C13C H13E 109.0 . . ?
O2C C13C H13F 109.0 . . ?
H13E C13C H13F 107.8 . . ?
O1D C13D O2D 113.6(5) . . ?
O1D C13D H13G 108.9 . . ?
O1D C13D H13H 108.9 . . ?
O2D C13D H13G 108.9 . . ?
O2D C13D H13H 108.9 . . ?
H13G C13D H13H 107.7 . . ?
C9B C14A C11A 107.5(4) . . ?
C9B C14A H14A 107.1 . . ?
C9B C14A C15A 113.2(5) . . ?
C11A C14A H14A 107.1 . . ?
C11A C14A C15A 114.4(6) . . ?
C15A C14A H14A 107.1 . . ?
C9C C14B C11B 108.2(4) . . ?
C9C C14B H14B 106.3 . . ?
C9C C14B C15B 114.2(6) . . ?
C11B C14B H14B 106.3 . . ?
C15B C14B C11B 114.9(6) . . ?
C15B C14B H14B 106.3 . . ?
C9D C14C H14C 106.7 . . ?
C9D C14C C15C 114.6(7) . . ?
C11C C14C C9D 107.7(5) . . ?
C11C C14C H14C 106.7 . . ?
C11C C14C C15C 114.0(6) . . ?
C15C C14C H14C 106.7 . . ?
C9A C14D H14D 106.6 . . ?
C11D C14D C9A 107.6(5) . . ?
C11D C14D H14D 106.6 . . ?
C15D C14D C9A 113.4(5) . . ?
C15D C14D C11D 115.4(5) . . ?
C15D C14D H14D 106.6 . . ?
C14A C15A H15A 108.8 . . ?
C14A C15A H15B 108.8 . . ?
C14A C15A H15C 108.8 . . ?
C14A C15A H15D 108.8 . . ?
H15A C15A H15B 107.7 . . ?
H15C C15A H15D 107.7 . . ?
C16A C15A C14A 113.9(6) . . ?
C16A C15A H15A 108.8 . . ?
C16A C15A H15B 108.8 . . ?
C16E C15A C14A 113.9(6) . . ?
C16E C15A H15C 108.8 . . ?
C16E C15A H15D 108.8 . . ?
C14B C15B H15E 108.9 . . ?
C14B C15B H15F 109.0 . . ?
C14B C15B C16B 113.1(8) . . ?
H15E C15B H15F 107.8 . . ?
C16B C15B H15E 108.9 . . ?
C16B C15B H15F 109.0 . . ?
C14C C15C H15G 108.8 . . ?
C14C C15C H15H 108.8 . . ?
H15G C15C H15H 107.7 . . ?
C16C C15C C14C 113.9(7) . . ?
C16C C15C H15G 108.8 . . ?
C16C C15C H15H 108.8 . . ?
C14D C15D H15I 109.2 . . ?
C14D C15D H15J 109.2 . . ?
C14D C15D C16D 112.1(6) . . ?
H15I C15D H15J 107.9 . . ?
C16D C15D H15I 109.2 . . ?
C16D C15D H15J 109.2 . . ?
C15A C16A H16A 109.6 . . ?
C15A C16A H16B 109.6 . . ?
C15A C16A C17A 110.3(7) . . ?
H16A C16A H16B 108.1 . . ?
C17A C16A H16A 109.6 . . ?
C17A C16A H16B 109.6 . . ?
C15B C16B H16C 108.8 . . ?
C15B C16B H16D 108.8 . . ?
H16C C16B H16D 107.7 . . ?
C17B C16B C15B 113.9(8) . . ?
C17B C16B H16C 108.8 . . ?
C17B C16B H16D 108.8 . . ?
C15C C16C H16E 108.3 . . ?
C15C C16C H16F 108.3 . . ?
C15C C16C C17C 115.8(9) . . ?
H16E C16C H16F 107.4 . . ?
C17C C16C H16E 108.3 . . ?
C17C C16C H16F 108.3 . . ?
C15D C16D H16G 108.7 . . ?
C15D C16D H16H 108.6 . . ?
C15D C16D C17D 114.4(7) . . ?
H16G C16D H16H 107.6 . . ?
C17D C16D H16G 108.7 . . ?
C17D C16D H16H 108.7 . . ?
C16A C17A H17A 107.7 . . ?
C16A C17A H17B 107.7 . . ?
H17A C17A H17B 107.1 . . ?
C18A C17A C16A 118.6(10) . . ?
C18A C17A H17A 107.7 . . ?
C18A C17A H17B 107.7 . . ?
C16B C17B H17C 108.6 . . ?
C16B C17B H17D 108.6 . . ?
H17C C17B H17D 107.6 . . ?
C18B C17B C16B 114.5(8) . . ?
C18B C17B H17C 108.6 . . ?
C18B C17B H17D 108.6 . . ?
C16C C17C H17E 108.6 . . ?
C16C C17C H17F 108.6 . . ?
H17E C17C H17F 107.6 . . ?
C18C C17C C16C 114.7(9) . . ?
C18C C17C H17E 108.6 . . ?
C18C C17C H17F 108.6 . . ?
C16D C17D H17G 108.4 . . ?
C16D C17D H17H 108.4 . . ?
H17G C17D H17H 107.5 . . ?
C18D C17D C16D 115.5(8) . . ?
C18D C17D H17G 108.4 . . ?
C18D C17D H17H 108.4 . . ?
C17A C18A H18A 107.9 . . ?
C17A C18A H18B 107.9 . . ?
C17A C18A C19A 117.4(11) . . ?
H18A C18A H18B 107.2 . . ?
C19A C18A H18A 107.9 . . ?
C19A C18A H18B 107.9 . . ?
C17B C18B H18C 108.3 . . ?
C17B C18B H18D 108.3 . . ?
C17B C18B C19B 116.1(8) . . ?
H18C C18B H18D 107.4 . . ?
C19B C18B H18C 108.3 . . ?
C19B C18B H18D 108.3 . . ?
C17C C18C H18E 109.5 . . ?
C17C C18C H18F 109.5 . . ?
C17C C18C C19C 110.9(9) . . ?
H18E C18C H18F 108.0 . . ?
C19C C18C H18E 109.5 . . ?
C19C C18C H18F 109.5 . . ?
C17D C18D H18G 108.8 . . ?
C17D C18D H18H 108.8 . . ?
C17D C18D C19D 113.8(9) . . ?
H18G C18D H18H 107.7 . . ?
C19D C18D H18G 108.8 . . ?
C19D C18D H18H 108.8 . . ?
C18A C19A H19A 109.5 . . ?
C18A C19A H19B 109.5 . . ?
C18A C19A H19C 109.5 . . ?
H19A C19A H19B 109.5 . . ?
H19A C19A H19C 109.5 . . ?
H19B C19A H19C 109.5 . . ?
C18B C19B H19D 109.5 . . ?
C18B C19B H19E 109.5 . . ?
C18B C19B H19F 109.5 . . ?
H19D C19B H19E 109.5 . . ?
H19D C19B H19F 109.5 . . ?
H19E C19B H19F 109.5 . . ?
C18C C19C H19G 109.5 . . ?
C18C C19C H19H 109.5 . . ?
C18C C19C H19I 109.5 . . ?
H19G C19C H19H 109.5 . . ?
H19G C19C H19I 109.5 . . ?
H19H C19C H19I 109.5 . . ?
C18D C19D H19J 109.5 . . ?
C18D C19D H19K 109.5 . . ?
C18D C19D H19L 109.5 . . ?
H19J C19D H19K 109.5 . . ?
H19J C19D H19L 109.5 . . ?
H19K C19D H19L 109.5 . . ?
N1S C1S C2S 171(2) . . ?
C1S C2S H2SA 109.5 . . ?
C1S C2S H2SB 109.5 . . ?
C1S C2S H2SC 109.5 . . ?
H2SA C2S H2SB 109.5 . . ?
H2SA C2S H2SC 109.5 . . ?
H2SB C2S H2SC 109.5 . . ?
N2S C3S C4S 177.0(16) . . ?
C3S C4S H4SA 109.5 . . ?
C3S C4S H4SB 109.5 . . ?
C3S C4S H4SC 109.5 . . ?
H4SA C4S H4SB 109.5 . . ?
H4SA C4S H4SC 109.5 . . ?
H4SB C4S H4SC 109.5 . . ?
C5E C6E C7A 121.4(6) . . ?
C5E C6E C1E 116.9(6) . . ?
C1E C6E C7A 121.7(6) . . ?
C6E C5E H5E 119.1 . . ?
C6E C5E C4E 121.8(7) . . ?
C4E C5E H5E 119.1 . . ?
C5E C4E H4E 120.6 . . ?
C3E C4E C5E 118.9(7) . . ?
C3E C4E H4E 120.6 . . ?
C4E C3E F1E 119.4(6) . . ?
C4E C3E C2E 121.9(7) . . ?
C2E C3E F1E 118.7(6) . . ?
F2E C2E C3E 118.5(7) . . ?
F2E C2E C1E 120.8(8) . . ?
C3E C2E C1E 118.8(7) . . ?
F3E C1E C6E 117.8(7) . . ?
F3E C1E C2E 119.7(8) . . ?
C6E C1E C2E 121.7(7) . . ?
C4F C5F H5F 119.8 . . ?
C4F C5F C6F 120.4(7) . . ?
C6F C5F H5F 119.8 . . ?
C5F C4F H4F 120.2 . . ?
C3F C4F C5F 119.6(8) . . ?
C3F C4F H4F 120.2 . . ?
C4F C3F F1F 119.4(7) . . ?
C2F C3F F1F 119.6(7) . . ?
C2F C3F C4F 121.0(7) . . ?
F2F C2F C1F 121.0(7) . . ?
C3F C2F F2F 119.7(7) . . ?
C3F C2F C1F 119.3(8) . . ?
F3F C1F C2F 116.0(7) . . ?
F3F C1F C6F 120.2(7) . . ?
C6F C1F C2F 123.8(8) . . ?
C5F C6F C7B 121.1(7) . . ?
C1F C6F C7B 123.1(7) . . ?
C1F C6F C5F 115.8(7) . . ?
C4G C5G H5G 118.7 . . ?
C6G C5G H5G 118.7 . . ?
C6G C5G C4G 122.6(8) . . ?
C5G C4G H4G 120.6 . . ?
C3G C4G C5G 118.7(7) . . ?
C3G C4G H4G 120.6 . . ?
F1G C3G C2G 117.6(7) . . ?
C4G C3G F1G 120.7(7) . . ?
C4G C3G C2G 121.7(7) . . ?
F2G C2G C3G 120.6(7) . . ?
F2G C2G C1G 121.4(8) . . ?
C1G C2G C3G 117.9(8) . . ?
F3G C1G C2G 117.0(8) . . ?
F3G C1G C6G 119.4(7) . . ?
C2G C1G C6G 123.6(8) . . ?
C5G C6G C7C 120.2(7) . . ?
C1G C6G C7C 124.3(7) . . ?
C1G C6G C5G 115.5(7) . . ?
C4H C5H H5H 118.6 . . ?
C6H C5H H5H 118.7 . . ?
C6H C5H C4H 122.7(10) . . ?
C5H C4H H4H 121.1 . . ?
C3H C4H C5H 117.9(10) . . ?
C3H C4H H4H 121.1 . . ?
C4H C3H F1H 119.0(9) . . ?
C2H C3H F1H 119.2(10) . . ?
C2H C3H C4H 121.7(9) . . ?
F2H C2H C1H 117.4(10) . . ?
C3H C2H F2H 119.7(10) . . ?
C3H C2H C1H 122.2(10) . . ?
F3H C1H C2H 124.2(10) . . ?
F3H C1H C6H 117.2(10) . . ?
C2H C1H C6H 118.5(9) . . ?
C5H C6H C7D 119.6(7) . . ?
C5H C6H C1H 116.5(8) . . ?
C1H C6H C7D 123.8(8) . . ?
H2TA C2T H2TB 101.0 . . ?
H2TA C2T H2TC 102.1 . . ?
H2TB C2T H2TC 137.2 . . ?
C1T C2T H2TA 99.7 . . ?
C1T C2T H2TB 104.5 . . ?
C1T C2T H2TC 106.4 . . ?
N1T C1T C2T 170(3) . . ?
C15A C16E H16I 107.3 . . ?
C15A C16E H16J 107.3 . . ?
C15A C16E C17E 119.9(11) . . ?
H16I C16E H16J 106.9 . . ?
C17E C16E H16I 107.4 . . ?
C17E C16E H16J 107.3 . . ?
C16E C17E H17I 112.0 . . ?
C16E C17E H17J 112.0 . . ?
H17I C17E H17J 109.7 . . ?
C18E C17E C16E 99(2) . . ?
C18E C17E H17I 112.0 . . ?
C18E C17E H17J 112.0 . . ?
C17E C18E H18I 110.0 . . ?
C17E C18E H18J 110.0 . . ?
C17E C18E C19E 109(2) . . ?
H18I C18E H18J 108.4 . . ?
C19E C18E H18I 110.0 . . ?
C19E C18E H18J 110.0 . . ?
C18E C19E H19M 109.5 . . ?
C18E C19E H19N 109.5 . . ?
C18E C19E H19O 109.5 . . ?
H19M C19E H19N 109.5 . . ?
H19M C19E H19O 109.5 . . ?
H19N C19E H19O 109.5 . . ?
N3S C5S C6S 161(5) . . ?
C5S C6S H6SA 109.5 . . ?
C5S C6S H6SB 109.5 . . ?
C5S C6S H6SC 109.5 . . ?
H6SA C6S H6SB 109.5 . . ?
H6SA C6S H6SC 109.5 . . ?
H6SB C6S H6SC 109.5 . . ?
H8SA C8S H8SB 109.5 . . ?
H8SA C8S H8SC 109.5 . . ?
H8SB C8S H8SC 109.5 . . ?
C7S C8S H8SA 109.4 . . ?
C7S C8S H8SB 109.5 . . ?
C7S C8S H8SC 109.5 . . ?
N4S C7S C8S 167(5) . . ?

loop_
_geom_bond_atom_site_label_1
_geom_bond_atom_site_label_2
_geom_bond_distance
_geom_bond_site_symmetry_2
_geom_bond_publ_flag
F1A C3A 1.372(8) . ?
F1B C3B 1.356(9) . ?
F1C C3C 1.362(9) . ?
F1D C3D 1.383(10) . ?
F2A C4A 1.293(11) . ?
F2B C4B 1.36(3) . ?
F2C C4C 1.244(18) . ?
F2D C4D 1.307(19) . ?
F3A C5A 1.291(11) . ?
F3B C5B 1.31(3) . ?
F3C C5C 1.279(18) . ?
F3D C5D 1.39(2) . ?
O1A C12A 1.400(7) . ?
O1A C13A 1.419(8) . ?
O1B C12B 1.384(7) . ?
O1B C13B 1.424(8) . ?
O1C C12C 1.414(8) . ?
O1C C13C 1.425(8) . ?
O1D C12D 1.397(7) . ?
O1D C13D 1.412(8) . ?
O2A C8B 1.391(7) . ?
O2A C13A 1.408(7) . ?
O2B C8C 1.392(8) . ?
O2B C13B 1.417(8) . ?
O2C C8D 1.405(8) . ?
O2C C13C 1.406(8) . ?
O2D C8A 1.405(7) . ?
O2D C13D 1.424(8) . ?
C1A H1A 0.9400 . ?
C1A C2A 1.380(9) . ?
C1A C6A 1.373(10) . ?
C1B H1B 0.9400 . ?
C1B C2B 1.368(10) . ?
C1B C6B 1.367(11) . ?
C1C H1C 0.9400 . ?
C1C C2C 1.369(11) . ?
C1C C6C 1.376(12) . ?
C1D H1D 0.9400 . ?
C1D C2D 1.382(12) . ?
C1D C6D 1.389(7) . ?
C2A H2A 0.9400 . ?
C2A C3A 1.348(10) . ?
C2B H2B 0.9400 . ?
C2B C3B 1.346(11) . ?
C2C H2C 0.9400 . ?
C2C C3C 1.379(11) . ?
C2D H2D 0.9400 . ?
C2D C3D 1.281(14) . ?
C3A C4A 1.326(10) . ?
C3B C4B 1.353(11) . ?
C3C C4C 1.333(12) . ?
C3D C4D 1.320(14) . ?
C4A C5A 1.395(9) . ?
C4B C5B 1.406(11) . ?
C4C C5C 1.392(11) . ?
C4D C5D 1.386(6) . ?
C5A C6A 1.359(10) . ?
C5B C6B 1.407(11) . ?
C5C C6C 1.378(11) . ?
C5D C6D 1.336(13) . ?
C6A C7A 1.520(9) . ?
C6B C7B 1.484(10) . ?
C6C C7C 1.489(10) . ?
C6D C7D 1.521(10) . ?
C7A C8A 1.360(9) . ?
C7A C12A 1.402(8) . ?
C7A C6E 1.520(9) . ?
C7B C8B 1.390(9) . ?
C7B C12B 1.402(8) . ?
C7B C6F 1.484(10) . ?
C7C C8C 1.415(9) . ?
C7C C12C 1.377(9) . ?
C7C C6G 1.489(10) . ?
C7D C8D 1.376(9) . ?
C7D C12D 1.383(9) . ?
C7D C6H 1.521(10) . ?
C8A C9A 1.405(9) . ?
C8B C9B 1.399(9) . ?
C8C C9C 1.370(9) . ?
C8D C9D 1.395(8) . ?
C9A C10A 1.359(9) . ?
C9A C14D 1.556(9) . ?
C9B C10B 1.418(8) . ?
C9B C14A 1.507(8) . ?
C9C C10C 1.408(9) . ?
C9C C14B 1.508(9) . ?
C9D C10D 1.391(9) . ?
C9D C14C 1.516(9) . ?
C10A H10A 0.9400 . ?
C10A C11A 1.405(9) . ?
C10B H10B 0.9400 . ?
C10B C11B 1.389(8) . ?
C10C H10C 0.9400 . ?
C10C C11C 1.400(9) . ?
C10D H10D 0.9400 . ?
C10D C11D 1.381(9) . ?
C11A C12A 1.385(8) . ?
C11A C14A 1.525(8) . ?
C11B C12B 1.384(8) . ?
C11B C14B 1.543(8) . ?
C11C C12C 1.386(9) . ?
C11C C14C 1.515(9) . ?
C11D C12D 1.382(8) . ?
C11D C14D 1.513(9) . ?
C13A H13A 0.9800 . ?
C13A H13B 0.9800 . ?
C13B H13C 0.9800 . ?
C13B H13D 0.9800 . ?
C13C H13E 0.9800 . ?
C13C H13F 0.9800 . ?
C13D H13G 0.9800 . ?
C13D H13H 0.9800 . ?
C14A H14A 0.9900 . ?
C14A C15A 1.545(10) . ?
C14B H14B 0.9900 . ?
C14B C15B 1.524(10) . ?
C14C H14C 0.9900 . ?
C14C C15C 1.546(11) . ?
C14D H14D 0.9900 . ?
C14D C15D 1.506(9) . ?
C15A H15A 0.9800 . ?
C15A H15B 0.9800 . ?
C15A H15C 0.9800 . ?
C15A H15D 0.9800 . ?
C15A C16A 1.504(11) . ?
C15A C16E 1.504(11) . ?
C15B H15E 0.9800 . ?
C15B H15F 0.9800 . ?
C15B C16B 1.531(12) . ?
C15C H15G 0.9800 . ?
C15C H15H 0.9800 . ?
C15C C16C 1.499(9) . ?
C15D H15I 0.9800 . ?
C15D H15J 0.9800 . ?
C15D C16D 1.523(11) . ?
C16A H16A 0.9800 . ?
C16A H16B 0.9800 . ?
C16A C17A 1.522(15) . ?
C16B H16C 0.9800 . ?
C16B H16D 0.9800 . ?
C16B C17B 1.507(11) . ?
C16C H16E 0.9800 . ?
C16C H16F 0.9800 . ?
C16C C17C 1.507(8) . ?
C16D H16G 0.9800 . ?
C16D H16H 0.9800 . ?
C16D C17D 1.525(12) . ?
C17A H17A 0.9800 . ?
C17A H17B 0.9800 . ?
C17A C18A 1.492(17) . ?
C17B H17C 0.9800 . ?
C17B H17D 0.9800 . ?
C17B C18B 1.494(12) . ?
C17C H17E 0.9800 . ?
C17C H17F 0.9800 . ?
C17C C18C 1.473(9) . ?
C17D H17G 0.9800 . ?
C17D H17H 0.9800 . ?
C17D C18D 1.474(13) . ?
C18A H18A 0.9800 . ?
C18A H18B 0.9800 . ?
C18A C19A 1.540(16) . ?
C18B H18C 0.9800 . ?
C18B H18D 0.9800 . ?
C18B C19B 1.520(11) . ?
C18C H18E 0.9800 . ?
C18C H18F 0.9800 . ?
C18C C19C 1.514(8) . ?
C18D H18G 0.9800 . ?
C18D H18H 0.9800 . ?
C18D C19D 1.512(13) . ?
C19A H19A 0.9700 . ?
C19A H19B 0.9700 . ?
C19A H19C 0.9700 . ?
C19B H19D 0.9700 . ?
C19B H19E 0.9700 . ?
C19B H19F 0.9700 . ?
C19C H19G 0.9700 . ?
C19C H19H 0.9700 . ?
C19C H19I 0.9700 . ?
C19D H19J 0.9700 . ?
C19D H19K 0.9700 . ?
C19D H19L 0.9700 . ?
N1S C1S 1.07(2) . ?
C1S C2S 1.46(2) . ?
C2S H2SA 0.9700 . ?
C2S H2SB 0.9700 . ?
C2S H2SC 0.9700 . ?
N2S C3S 1.104(12) . ?
C3S C4S 1.372(14) . ?
C4S H4SA 0.9700 . ?
C4S H4SB 0.9700 . ?
C4S H4SC 0.9700 . ?
F3E C1E 1.280(13) . ?
F2E C2E 1.293(13) . ?
F1E C3E 1.372(8) . ?
C6E C5E 1.359(10) . ?
C6E C1E 1.373(10) . ?
C5E H5E 0.9401 . ?
C5E C4E 1.395(9) . ?
C4E H4E 0.9400 . ?
C4E C3E 1.326(10) . ?
C3E C2E 1.348(10) . ?
C2E C1E 1.380(9) . ?
F3F C1F 1.362(10) . ?
F2F C2F 1.361(10) . ?
F1F C3F 1.356(9) . ?
C5F H5F 0.9400 . ?
C5F C4F 1.406(11) . ?
C5F C6F 1.407(11) . ?
C4F H4F 0.9400 . ?
C4F C3F 1.353(11) . ?
C3F C2F 1.346(11) . ?
C2F C1F 1.368(10) . ?
C1F C6F 1.367(11) . ?
F3G C1G 1.351(12) . ?
F2G C2G 1.354(12) . ?
F1G C3G 1.362(9) . ?
C5G H5G 0.9400 . ?
C5G C4G 1.392(11) . ?
C5G C6G 1.378(11) . ?
C4G H4G 0.9400 . ?
C4G C3G 1.333(12) . ?
C3G C2G 1.379(11) . ?
C2G C1G 1.369(11) . ?
C1G C6G 1.376(12) . ?
F3H C1H 1.256(17) . ?
F2H C2H 1.331(18) . ?
F1H C3H 1.383(10) . ?
C5H H5H 0.9405 . ?
C5H C4H 1.386(6) . ?
C5H C6H 1.336(13) . ?
C4H H4H 0.9404 . ?
C4H C3H 1.320(14) . ?
C3H C2H 1.281(14) . ?
C2H C1H 1.382(12) . ?
C1H C6H 1.389(7) . ?
C2T H2TA 1.1710 . ?
C2T H2TB 0.8857 . ?
C2T H2TC 0.8042 . ?
C2T C1T 1.30(3) . ?
C1T N1T 1.13(3) . ?
C16E H16I 0.9797 . ?
C16E H16J 0.9808 . ?
C16E C17E 1.62(3) . ?
C17E H17I 0.9800 . ?
C17E H17J 0.9800 . ?
C17E C18E 1.44(4) . ?
C18E H18I 0.9800 . ?
C18E H18J 0.9800 . ?
C18E C19E 1.68(3) . ?
C19E H19M 0.9700 . ?
C19E H19N 0.9700 . ?
C19E H19O 0.9700 . ?
C5S C6S 1.502(10) . ?
C5S N3S 1.207(10) . ?
C6S H6SA 0.9700 . ?
C6S H6SB 0.9700 . ?
C6S H6SC 0.9700 . ?
C8S H8SA 0.9700 . ?
C8S H8SB 0.9700 . ?
C8S H8SC 0.9700 . ?
C8S C7S 1.499(10) . ?
C7S N4S 1.202(10) . ?

loop_
_geom_torsion_atom_site_label_1
_geom_torsion_atom_site_label_2
_geom_torsion_atom_site_label_3
_geom_torsion_atom_site_label_4
_geom_torsion
_geom_torsion_site_symmetry_1
_geom_torsion_site_symmetry_2
_geom_torsion_site_symmetry_3
_geom_torsion_site_symmetry_4
_geom_torsion_publ_flag
F1A C3A C4A F2A -3.3(12) . . . . ?
F1A C3A C4A C5A 179.6(7) . . . . ?
F1B C3B C4B F2B -10(2) . . . . ?
F1B C3B C4B C5B -179.2(7) . . . . ?
F1C C3C C4C F2C 5.8(18) . . . . ?
F1C C3C C4C C5C 179.4(8) . . . . ?
F1D C3D C4D F2D 18(2) . . . . ?
F1D C3D C4D C5D -174.5(10) . . . . ?
F2A C4A C5A F3A -2.0(13) . . . . ?
F2A C4A C5A C6A -177.2(8) . . . . ?
F2B C4B C5B F3B 2(3) . . . . ?
F2B C4B C5B C6B -172.2(17) . . . . ?
F2C C4C C5C F3C -1(2) . . . . ?
F2C C4C C5C C6C 176.0(14) . . . . ?
F2D C4D C5D F3D -22(2) . . . . ?
F2D C4D C5D C6D 159.2(15) . . . . ?
F3A C5A C6A C1A -175.4(8) . . . . ?
F3A C5A C6A C7A 3.2(12) . . . . ?
F3B C5B C6B C1B -174.7(18) . . . . ?
F3B C5B C6B C7B 4(2) . . . . ?
F3C C5C C6C C1C 174.7(14) . . . . ?
F3C C5C C6C C7C -6.6(16) . . . . ?
F3D C5D C6D C1D -171.5(14) . . . . ?
F3D C5D C6D C7D 11.9(19) . . . . ?
O2A C8B C9B C10B -176.5(5) . . . . ?
O2A C8B C9B C14A 6.9(8) . . . . ?
O2B C8C C9C C10C -178.0(5) . . . . ?
O2B C8C C9C C14B 4.5(8) . . . . ?
O2C C8D C9D C10D -176.9(5) . . . . ?
O2C C8D C9D C14C 5.1(9) . . . . ?
O2D C8A C9A C10A -176.6(5) . . . . ?
O2D C8A C9A C14D 5.0(8) . . . . ?
C1A C2A C3A F1A 179.3(7) . . . . ?
C1A C2A C3A C4A -2.5(12) . . . . ?
C1A C6A C7A C8A -76.0(9) . . . . ?
C1A C6A C7A C12A 104.2(8) . . . . ?
C1B C2B C3B F1B -179.7(7) . . . . ?
C1B C2B C3B C4B -0.7(12) . . . . ?
C1B C6B C7B C8B -111.0(8) . . . . ?
C1B C6B C7B C12B 71.8(10) . . . . ?
C1C C2C C3C F1C 179.2(8) . . . . ?
C1C C2C C3C C4C 0.0(13) . . . . ?
C1C C6C C7C C8C -76.8(10) . . . . ?
C1C C6C C7C C12C 103.6(9) . . . . ?
C1D C2D C3D F1D 179.1(10) . . . . ?
C1D C2D C3D C4D 1.4(19) . . . . ?
C1D C6D C7D C8D -79.8(12) . . . . ?
C1D C6D C7D C12D 107.2(11) . . . . ?
C2A C1A C6A C5A -0.9(11) . . . . ?
C2A C1A C6A C7A -179.5(7) . . . . ?
C2A C3A C4A F2A 178.6(8) . . . . ?
C2A C3A C4A C5A 1.5(12) . . . . ?
C2B C1B C6B C5B 1.4(12) . . . . ?
C2B C1B C6B C7B -177.7(7) . . . . ?
C2B C3B C4B F2B 170.9(19) . . . . ?
C2B C3B C4B C5B 1.8(12) . . . . ?
C2C C1C C6C C5C 0.4(14) . . . . ?
C2C C1C C6C C7C -178.3(8) . . . . ?
C2C C3C C4C F2C -175.0(14) . . . . ?
C2C C3C C4C C5C -1.5(14) . . . . ?
C2D C1D C6D C5D -2.5(16) . . . . ?
C2D C1D C6D C7D 174.0(9) . . . . ?
C2D C3D C4D F2D -163.9(15) . . . . ?
C2D C3D C4D C5D 3.2(18) . . . . ?
C3A C4A C5A F3A 175.2(8) . . . . ?
C3A C4A C5A C6A -0.1(12) . . . . ?
C3B C4B C5B F3B 172.5(19) . . . . ?
C3B C4B C5B C6B -1.4(12) . . . . ?
C3C C4C C5C F3C -174.0(14) . . . . ?
C3C C4C C5C C6C 2.5(14) . . . . ?
C3D C4D C5D F3D 170.9(15) . . . . ?
C3D C4D C5D C6D -7.8(17) . . . . ?
C4A C5A C6A C1A -0.2(11) . . . . ?
C4A C5A C6A C7A 178.4(7) . . . . ?
C4B C5B C6B C1B -0.1(11) . . . . ?
C4B C5B C6B C7B 178.9(7) . . . . ?
C4C C5C C6C C1C -2.0(13) . . . . ?
C4C C5C C6C C7C 176.8(8) . . . . ?
C4D C5D C6D C1D 7.2(17) . . . . ?
C4D C5D C6D C7D -169.3(9) . . . . ?
C5A C6A C7A C8A 105.5(8) . . . . ?
C5A C6A C7A C12A -74.4(9) . . . . ?
C5B C6B C7B C8B 70.0(9) . . . . ?
C5B C6B C7B C12B -107.2(8) . . . . ?
C5C C6C C7C C8C 104.6(9) . . . . ?
C5C C6C C7C C12C -75.0(10) . . . . ?
C5D C6D C7D C8D 96.6(11) . . . . ?
C5D C6D C7D C12D -76.5(12) . . . . ?
C6A C1A C2A C3A 2.3(11) . . . . ?
C6A C7A C8A O2D -3.8(9) . . . . ?
C6A C7A C8A C9A -178.4(6) . . . . ?
C6A C7A C12A O1A 3.2(8) . . . . ?
C6A C7A C12A C11A 179.7(5) . . . . ?
C6B C1B C2B C3B -1.0(12) . . . . ?
C6B C7B C8B O2A -1.0(8) . . . . ?
C6B C7B C8B C9B -178.3(6) . . . . ?
C6B C7B C12B O1B 0.9(9) . . . . ?
C6B C7B C12B C11B 177.0(6) . . . . ?
C6C C1C C2C C3C 0.5(14) . . . . ?
C6C C7C C8C O2B -1.3(8) . . . . ?
C6C C7C C8C C9C -177.9(6) . . . . ?
C6C C7C C12C O1C 2.2(9) . . . . ?
C6C C7C C12C C11C 178.9(6) . . . . ?
C6D C1D C2D C3D -1.8(18) . . . . ?
C6D C7D C8D O2C 4.2(9) . . . . ?
C6D C7D C8D C9D -172.2(6) . . . . ?
C6D C7D C12D O1D -6.0(9) . . . . ?
C6D C7D C12D C11D 171.5(6) . . . . ?
C7A C8A C9A C10A -2.1(9) . . . . ?
C7A C8A C9A C14D 179.5(5) . . . . ?
C7A C6E C5E C4E 178.4(7) . . . . ?
C7A C6E C1E F3E -9.8(12) . . . . ?
C7A C6E C1E C2E -179.5(7) . . . . ?
C7B C8B C9B C10B 0.8(8) . . . . ?
C7B C8B C9B C14A -175.9(5) . . . . ?
C7C C8C C9C C10C -1.5(9) . . . . ?
C7C C8C C9C C14B -179.1(5) . . . . ?
C7D C8D C9D C10D -0.6(9) . . . . ?
C7D C8D C9D C14C -178.6(6) . . . . ?
C8A O2D C13D O1D 92.3(6) . . . . ?
C8A C7A C12A O1A -176.6(5) . . . . ?
C8A C7A C12A C11A -0.1(9) . . . . ?
C8A C7A C6E C5E 105.5(8) . . . . ?
C8A C7A C6E C1E -76.0(9) . . . . ?
C8A C9A C10A C11A 1.4(9) . . . . ?
C8A C9A C14D C11D 84.0(6) . . . . ?
C8A C9A C14D C15D -147.1(6) . . . . ?
C8B O2A C13A O1A 90.3(6) . . . . ?
C8B C7B C12B O1B -176.3(5) . . . . ?
C8B C7B C12B C11B -0.2(9) . . . . ?
C8B C7B C6F C5F 70.0(9) . . . . ?
C8B C7B C6F C1F -111.0(8) . . . . ?
C8B C9B C10B C11B 0.8(8) . . . . ?
C8B C9B C14A C11A 84.4(7) . . . . ?
C8B C9B C14A C15A -148.2(6) . . . . ?
C8C O2B C13B O1B 91.3(6) . . . . ?
C8C C7C C12C O1C -177.4(5) . . . . ?
C8C C7C C12C C11C -0.7(9) . . . . ?
C8C C7C C6G C5G 104.6(9) . . . . ?
C8C C7C C6G C1G -76.8(10) . . . . ?
C8C C9C C10C C11C 0.3(8) . . . . ?
C8C C9C C14B C11B 85.9(7) . . . . ?
C8C C9C C14B C15B -144.8(6) . . . . ?
C8D O2C C13C O1C 93.0(6) . . . . ?
C8D C7D C12D O1D -179.0(5) . . . . ?
C8D C7D C12D C11D -1.5(9) . . . . ?
C8D C7D C6H C5H 96.6(11) . . . . ?
C8D C7D C6H C1H -79.8(12) . . . . ?
C8D C9D C10D C11D 0.9(9) . . . . ?
C8D C9D C14C C11C 86.0(7) . . . . ?
C8D C9D C14C C15C -146.0(7) . . . . ?
C9A C10A C11A C12A -0.1(8) . . . . ?
C9A C10A C11A C14A -175.0(5) . . . . ?
C9A C14D C15D C16D 170.4(6) . . . . ?
C9B C10B C11B C12B -2.0(8) . . . . ?
C9B C10B C11B C14B -179.7(5) . . . . ?
C9B C14A C15A C16A 169.9(7) . . . . ?
C9B C14A C15A C16E 169.9(7) . . . . ?
C9C C10C C11C C12C 0.7(8) . . . . ?
C9C C10C C11C C14C -176.6(5) . . . . ?
C9C C14B C15B C16B 168.9(6) . . . . ?
C9D C10D C11D C12D -1.5(9) . . . . ?
C9D C10D C11D C14D -178.8(5) . . . . ?
C9D C14C C15C C16C 62.2(12) . . . . ?
C10A C9A C14D C11D -94.3(6) . . . . ?
C10A C9A C14D C15D 34.6(8) . . . . ?
C10A C11A C12A O1A 175.8(5) . . . . ?
C10A C11A C12A C7A -0.6(8) . . . . ?
C10A C11A C14A C9B 91.6(6) . . . . ?
C10A C11A C14A C15A -35.0(8) . . . . ?
C10B C9B C14A C11A -92.0(6) . . . . ?
C10B C9B C14A C15A 35.3(8) . . . . ?
C10B C11B C12B O1B 177.7(5) . . . . ?
C10B C11B C12B C7B 1.7(8) . . . . ?
C10B C11B C14B C9C 92.9(6) . . . . ?
C10B C11B C14B C15B -36.0(8) . . . . ?
C10C C9C C14B C11B -91.6(6) . . . . ?
C10C C9C C14B C15B 37.7(8) . . . . ?
C10C C11C C12C O1C 176.2(5) . . . . ?
C10C C11C C12C C7C -0.5(9) . . . . ?
C10C C11C C14C C9D 91.9(6) . . . . ?
C10C C11C C14C C15C -36.4(9) . . . . ?
C10D C9D C14C C11C -91.9(7) . . . . ?
C10D C9D C14C C15C 36.2(9) . . . . ?
C10D C11D C12D O1D 179.1(5) . . . . ?
C10D C11D C12D C7D 1.8(9) . . . . ?
C10D C11D C14D C9A 90.9(6) . . . . ?
C10D C11D C14D C15D -36.9(8) . . . . ?
C11A C14A C15A C16A -66.5(8) . . . . ?
C11A C14A C15A C16E -66.5(8) . . . . ?
C11B C14B C15B C16B -65.3(8) . . . . ?
C11C C14C C15C C16C -173.0(9) . . . . ?
C11D C14D C15D C16D -64.8(8) . . . . ?
C12A O1A C13A O2A -89.6(6) . . . . ?
C12A C7A C8A O2D 176.1(5) . . . . ?
C12A C7A C8A C9A 1.5(9) . . . . ?
C12A C7A C6E C5E -74.4(9) . . . . ?
C12A C7A C6E C1E 104.2(8) . . . . ?
C12A C11A C14A C9B -83.1(6) . . . . ?
C12A C11A C14A C15A 150.2(6) . . . . ?
C12B O1B C13B O2B -91.5(6) . . . . ?
C12B C7B C8B O2A 176.2(5) . . . . ?
C12B C7B C8B C9B -1.0(9) . . . . ?
C12B C7B C6F C5F -107.2(8) . . . . ?
C12B C7B C6F C1F 71.8(10) . . . . ?
C12B C11B C14B C9C -84.8(7) . . . . ?
C12B C11B C14B C15B 146.3(6) . . . . ?
C12C O1C C13C O2C -93.1(6) . . . . ?
C12C C7C C8C O2B 178.3(5) . . . . ?
C12C C7C C8C C9C 1.7(9) . . . . ?
C12C C7C C6G C5G -75.0(10) . . . . ?
C12C C7C C6G C1G 103.6(9) . . . . ?
C12C C11C C14C C9D -85.3(7) . . . . ?
C12C C11C C14C C15C 146.3(7) . . . . ?
C12D O1D C13D O2D -92.5(6) . . . . ?
C12D C7D C8D O2C 177.3(5) . . . . ?
C12D C7D C8D C9D 0.9(10) . . . . ?
C12D C7D C6H C5H -76.5(12) . . . . ?
C12D C7D C6H C1H 107.2(11) . . . . ?
C12D C11D C14D C9A -86.4(6) . . . . ?
C12D C11D C14D C15D 145.8(6) . . . . ?
C13A O1A C12A C7A -98.8(6) . . . . ?
C13A O1A C12A C11A 84.7(6) . . . . ?
C13A O2A C8B C7B 98.7(6) . . . . ?
C13A O2A C8B C9B -84.0(7) . . . . ?
C13B O1B C12B C7B -104.2(6) . . . . ?
C13B O1B C12B C11B 79.7(7) . . . . ?
C13B O2B C8C C7C 102.6(6) . . . . ?
C13B O2B C8C C9C -80.8(7) . . . . ?
C13C O1C C12C C7C -100.4(6) . . . . ?
C13C O1C C12C C11C 82.7(7) . . . . ?
C13C O2C C8D C7D 101.7(7) . . . . ?
C13C O2C C8D C9D -81.8(7) . . . . ?
C13D O1D C12D C7D -101.0(6) . . . . ?
C13D O1D C12D C11D 81.6(7) . . . . ?
C13D O2D C8A C7A 105.0(6) . . . . ?
C13D O2D C8A C9A -80.3(7) . . . . ?
C14A C9B C10B C11B 177.3(5) . . . . ?
C14A C11A C12A O1A -9.1(8) . . . . ?
C14A C11A C12A C7A 174.5(5) . . . . ?
C14A C15A C16A C17A -171.6(9) . . . . ?
C14A C15A C16E C17E 155.0(14) . . . . ?
C14B C9C C10C C11C 177.8(5) . . . . ?
C14B C11B C12B O1B -4.5(8) . . . . ?
C14B C11B C12B C7B 179.5(5) . . . . ?
C14B C15B C16B C17B -170.7(7) . . . . ?
C14C C9D C10D C11D 178.8(6) . . . . ?
C14C C11C C12C O1C -6.4(8) . . . . ?
C14C C11C C12C C7C 176.9(5) . . . . ?
C14C C15C C16C C17C -165.9(10) . . . . ?
C14D C9A C10A C11A 179.7(5) . . . . ?
C14D C11D C12D O1D -3.4(8) . . . . ?
C14D C11D C12D C7D 179.2(5) . . . . ?
C14D C15D C16D C17D 172.6(7) . . . . ?
C15A C16A C17A C18A 174.1(11) . . . . ?
C15A C16E C17E C18E 75.7(19) . . . . ?
C15B C16B C17B C18B 175.7(7) . . . . ?
C15C C16C C17C C18C -75.6(14) . . . . ?
C15D C16D C17D C18D 65.2(11) . . . . ?
C16A C17A C18A C19A 176.9(11) . . . . ?
C16B C17B C18B C19B 178.7(8) . . . . ?
C16C C17C C18C C19C -177.0(9) . . . . ?
C16D C17D C18D C19D 176.0(8) . . . . ?
F2E C2E C1E F3E -3.0(15) . . . . ?
F2E C2E C1E C6E 166.5(10) . . . . ?
F1E C3E C2E F2E 14.7(12) . . . . ?
F1E C3E C2E C1E 179.3(7) . . . . ?
C6E C7A C8A O2D -3.8(9) . . . . ?
C6E C7A C8A C9A -178.4(6) . . . . ?
C6E C7A C12A O1A 3.2(8) . . . . ?
C6E C7A C12A C11A 179.7(5) . . . . ?
C6E C5E C4E C3E -0.1(12) . . . . ?
C5E C6E C1E F3E 168.8(9) . . . . ?
C5E C6E C1E C2E -0.9(11) . . . . ?
C5E C4E C3E F1E 179.6(7) . . . . ?
C5E C4E C3E C2E 1.5(12) . . . . ?
C4E C3E C2E F2E -167.2(9) . . . . ?
C4E C3E C2E C1E -2.5(12) . . . . ?
C3E C2E C1E F3E -167.3(9) . . . . ?
C3E C2E C1E C6E 2.3(11) . . . . ?
C1E C6E C5E C4E -0.2(11) . . . . ?
F3F C1F C6F C7B 1.1(12) . . . . ?
F3F C1F C6F C5F -179.9(7) . . . . ?
F2F C2F C1F F3F 0.2(11) . . . . ?
F2F C2F C1F C6F 179.1(8) . . . . ?
F1F C3F C2F F2F 0.3(12) . . . . ?
F1F C3F C2F C1F -179.7(7) . . . . ?
C5F C4F C3F F1F -179.2(7) . . . . ?
C5F C4F C3F C2F 1.8(12) . . . . ?
C4F C5F C6F C7B 178.9(7) . . . . ?
C4F C5F C6F C1F -0.1(11) . . . . ?
C4F C3F C2F F2F 179.3(8) . . . . ?
C4F C3F C2F C1F -0.7(12) . . . . ?
C3F C2F C1F F3F -179.8(7) . . . . ?
C3F C2F C1F C6F -1.0(12) . . . . ?
C2F C1F C6F C7B -177.7(7) . . . . ?
C2F C1F C6F C5F 1.4(12) . . . . ?
C6F C7B C8B O2A -1.0(8) . . . . ?
C6F C7B C8B C9B -178.3(6) . . . . ?
C6F C7B C12B O1B 0.9(9) . . . . ?
C6F C7B C12B C11B 177.0(6) . . . . ?
C6F C5F C4F C3F -1.4(12) . . . . ?
F3G C1G C6G C7C 2.6(14) . . . . ?
F3G C1G C6G C5G -178.7(9) . . . . ?
F2G C2G C1G F3G 4.0(14) . . . . ?
F2G C2G C1G C6G -175.1(10) . . . . ?
F1G C3G C2G F2G -5.1(14) . . . . ?
F1G C3G C2G C1G 179.2(8) . . . . ?
C5G C4G C3G F1G 179.4(8) . . . . ?
C5G C4G C3G C2G -1.5(14) . . . . ?
C4G C5G C6G C7C 176.8(8) . . . . ?
C4G C5G C6G C1G -2.0(13) . . . . ?
C4G C3G C2G F2G 175.7(10) . . . . ?
C4G C3G C2G C1G 0.0(13) . . . . ?
C3G C2G C1G F3G 179.7(9) . . . . ?
C3G C2G C1G C6G 0.5(14) . . . . ?
C2G C1G C6G C7C -178.3(8) . . . . ?
C2G C1G C6G C5G 0.4(14) . . . . ?
C6G C7C C8C O2B -1.3(8) . . . . ?
C6G C7C C8C C9C -177.9(6) . . . . ?
C6G C7C C12C O1C 2.2(9) . . . . ?
C6G C7C C12C C11C 178.9(6) . . . . ?
C6G C5G C4G C3G 2.5(14) . . . . ?
F3H C1H C6H C7D -3.1(19) . . . . ?
F3H C1H C6H C5H -179.5(14) . . . . ?
F2H C2H C1H F3H 4(2) . . . . ?
F2H C2H C1H C6H -172.7(13) . . . . ?
F1H C3H C2H F2H -10.3(19) . . . . ?
F1H C3H C2H C1H 179.1(10) . . . . ?
C5H C4H C3H F1H -174.5(10) . . . . ?
C5H C4H C3H C2H 3.2(18) . . . . ?
C4H C5H C6H C7D -169.3(9) . . . . ?
C4H C5H C6H C1H 7.2(17) . . . . ?
C4H C3H C2H F2H 172.1(14) . . . . ?
C4H C3H C2H C1H 1.4(19) . . . . ?
C3H C2H C1H F3H 175.0(15) . . . . ?
C3H C2H C1H C6H -1.8(18) . . . . ?
C2H C1H C6H C7D 174.0(9) . . . . ?
C2H C1H C6H C5H -2.5(16) . . . . ?
C6H C7D C8D O2C 4.2(9) . . . . ?
C6H C7D C8D C9D -172.2(6) . . . . ?
C6H C7D C12D O1D -6.0(9) . . . . ?
C6H C7D C12D C11D 171.5(6) . . . . ?
C6H C5H C4H C3H -7.8(17) . . . . ?
C16E C17E C18E C19E 165.5(18) . . . . ?
